data_4328747
loop_
_publ_author_name
'Yun-Nan Guo'
'Xiao-Hua Chen'
'Shufang Xue'
'Jinkui Tang'

_publ_section_title
;
 Molecular Assembly and Magnetic Dynamics of Two Novel Dy6 and Dy8
 Aggregates
;
_journal_name_full 'Inorganic Chemistry'
_journal_page_first 4035
_journal_page_last 4042
_journal_paper_doi 10.1021/ic202170z
_journal_volume 51
_journal_year 2012
_chemical_formula_sum 'C89 H81 Cl4 Dy6 N19 O28'
_chemical_formula_weight 2981.53
_chemical_name_systematic
; 
 ? 
;
_space_group_IT_number 14
_symmetry_cell_setting monoclinic
_symmetry_space_group_name_Hall '-P 2yn'
_symmetry_space_group_name_H-M 'P 1 21/n 1'
_atom_sites_solution_hydrogens geom
_atom_sites_solution_primary direct
_atom_sites_solution_secondary difmap
_audit_creation_method SHELXL-97
_cell_angle_alpha 90.00
_cell_angle_beta 92.8880(10)
_cell_angle_gamma 90.00
_cell_formula_units_Z 4
_cell_length_a 17.8984(8)
_cell_length_b 27.6222(12)
_cell_length_c 25.0228(11)
_cell_measurement_temperature 191(2)
_cell_volume 12355.4(9)
_computing_structure_refinement 'SHELXL-97 (Sheldrick, 1997)'
_computing_structure_solution 'SHELXS-97 (Sheldrick, 1990)'
_diffrn_ambient_temperature 191(2)
_diffrn_measured_fraction_theta_full 0.998
_diffrn_measured_fraction_theta_max 0.998
_diffrn_radiation_monochromator graphite
_diffrn_radiation_source 'fine-focus sealed tube'
_diffrn_radiation_type MoK\a
_diffrn_radiation_wavelength 0.71073
_diffrn_reflns_av_R_equivalents 0.0700
_diffrn_reflns_av_sigmaI/netI 0.0856
_diffrn_reflns_limit_h_max 21
_diffrn_reflns_limit_h_min -13
_diffrn_reflns_limit_k_max 30
_diffrn_reflns_limit_k_min -32
_diffrn_reflns_limit_l_max 29
_diffrn_reflns_limit_l_min -25
_diffrn_reflns_number 63574
_diffrn_reflns_theta_full 25.08
_diffrn_reflns_theta_max 25.08
_diffrn_reflns_theta_min 1.61
_exptl_absorpt_coefficient_mu 3.738
_exptl_absorpt_correction_type multi-scan
_exptl_crystal_density_diffrn 1.603
_exptl_crystal_F_000 5744
_exptl_crystal_size_max 0.25
_exptl_crystal_size_mid 0.21
_exptl_crystal_size_min 0.18
_refine_diff_density_max 2.531
_refine_diff_density_min -1.204
_refine_diff_density_rms 0.216
_refine_ls_extinction_method none
_refine_ls_goodness_of_fit_ref 0.997
_refine_ls_hydrogen_treatment mixed
_refine_ls_matrix_type full
_refine_ls_number_parameters 1289
_refine_ls_number_reflns 21910
_refine_ls_number_restraints 4
_refine_ls_restrained_S_all 0.997
_refine_ls_R_factor_all 0.1078
_refine_ls_R_factor_gt 0.0600
_refine_ls_shift/su_max 0.001
_refine_ls_shift/su_mean 0.000
_refine_ls_structure_factor_coef Fsqd
_refine_ls_weighting_details 'calc w=1/[\s^2^(Fo^2^)+(0.1129P)^2^+84.9575P] where P=(Fo^2^+2Fc^2^)/3'
_refine_ls_weighting_scheme calc
_refine_ls_wR_factor_gt 0.1740
_refine_ls_wR_factor_ref 0.2085
_reflns_number_gt 13736
_reflns_number_total 21910
_reflns_threshold_expression >2sigma(I)
_cod_data_source_file ic202170z_si_002_1.cif
_cod_data_source_block 1
_cod_database_code 4328747

loop_
_symmetry_equiv_pos_as_xyz
'x, y, z'
'-x+1/2, y+1/2, -z+1/2'
'-x, -y, -z'
'x-1/2, -y-1/2, z-1/2'

loop_
_atom_site_label
_atom_site_type_symbol
_atom_site_fract_x
_atom_site_fract_y
_atom_site_fract_z
_atom_site_U_iso_or_equiv
_atom_site_adp_type
_atom_site_occupancy
_atom_site_symmetry_multiplicity
_atom_site_calc_flag
_atom_site_refinement_flags
Dy1 Dy 0.00761(4) 0.80498(2) 0.66217(2) 0.03236(17) Uani 1 1 d .
Dy2 Dy 0.21846(4) 0.78863(2) 0.64128(2) 0.03309(17) Uani 1 1 d .
Dy3 Dy 0.02794(4) 0.68662(2) 0.80754(2) 0.03322(17) Uani 1 1 d .
Dy4 Dy 0.23841(4) 0.66949(2) 0.78866(2) 0.03526(17) Uani 1 1 d .
Dy5 Dy -0.03462(3) 0.63511(2) 0.62342(2) 0.03047(16) Uani 1 1 d .
Dy6 Dy 0.17725(3) 0.61750(2) 0.60663(2) 0.02873(16) Uani 1 1 d .
N1 N 0.0173(6) 0.8552(4) 0.7435(4) 0.037(3) Uani 1 1 d .
N2 N 0.0906(6) 0.8681(4) 0.7643(4) 0.037(3) Uani 1 1 d .
N3 N 0.2686(6) 0.8350(4) 0.7217(4) 0.039(3) Uani 1 1 d .
N4 N 0.2129(6) 0.7828(4) 0.5428(4) 0.037(3) Uani 1 1 d .
N5 N 0.1418(7) 0.7870(4) 0.5168(5) 0.045(3) Uani 1 1 d .
N6 N -0.0403(7) 0.8013(4) 0.5659(4) 0.042(3) Uani 1 1 d .
N7 N -0.0064(7) 0.6012(4) 0.8199(4) 0.042(3) Uani 1 1 d .
N8 N 0.0529(8) 0.5668(4) 0.8185(4) 0.047(3) Uani 1 1 d .
N9 N 0.2446(8) 0.5778(4) 0.7897(5) 0.049(3) Uani 1 1 d .
N10 N 0.2837(7) 0.7449(4) 0.8313(4) 0.040(3) Uani 1 1 d .
N11 N 0.2313(6) 0.7749(4) 0.8544(4) 0.037(3) Uani 1 1 d .
N12 N 0.0321(7) 0.7680(4) 0.8540(4) 0.041(3) Uani 1 1 d .
N13 N -0.0658(6) 0.6736(4) 0.5356(4) 0.035(3) Uani 1 1 d .
N14 N -0.0077(6) 0.6787(4) 0.5000(4) 0.040(3) Uani 1 1 d .
N15 N 0.1871(6) 0.6547(4) 0.5158(4) 0.033(2) Uani 1 1 d .
N16 N 0.1310(6) 0.5213(4) 0.6796(4) 0.036(3) Uani 1 1 d .
N17 N 0.1943(6) 0.5416(4) 0.6568(4) 0.031(2) Uani 1 1 d .
N18 N -0.0569(6) 0.5640(4) 0.6835(4) 0.035(3) Uani 1 1 d .
O1 O -0.1048(5) 0.8265(3) 0.6763(4) 0.046(2) Uani 1 1 d .
O2 O -0.2526(6) 0.8222(5) 0.6603(5) 0.075(4) Uani 1 1 d .
O3 O 0.1276(5) 0.8146(3) 0.6996(3) 0.033(2) Uani 1 1 d .
O4 O 0.3326(5) 0.7870(4) 0.6202(4) 0.047(3) Uani 1 1 d .
O5 O 0.4824(6) 0.7925(5) 0.6381(5) 0.071(4) Uani 1 1 d .
O6 O 0.0978(5) 0.7857(3) 0.6021(3) 0.0298(19) Uani 1 1 d .
O7 O -0.0839(6) 0.6876(3) 0.8341(4) 0.048(3) Uani 1 1 d .
O8 O -0.2170(6) 0.7292(5) 0.8558(4) 0.065(3) Uani 1 1 d .
O9 O 0.1213(5) 0.6312(3) 0.7890(3) 0.037(2) Uani 1 1 d .
O10 O 0.3577(6) 0.6651(4) 0.7900(4) 0.052(3) Uani 1 1 d .
O11 O 0.4873(8) 0.6258(6) 0.7631(7) 0.103(5) Uani 1 1 d .
O12 O 0.1451(5) 0.7232(3) 0.8119(3) 0.036(2) Uani 1 1 d .
O13 O -0.1541(5) 0.6422(4) 0.6187(4) 0.045(2) Uani 1 1 d .
O14 O -0.2920(7) 0.6402(6) 0.6575(6) 0.096(5) Uani 1 1 d .
O15 O 0.0671(5) 0.6547(3) 0.5726(3) 0.0300(19) Uani 1 1 d .
O16 O 0.2908(5) 0.5953(3) 0.5934(3) 0.037(2) Uani 1 1 d .
O17 O 0.4306(7) 0.6054(5) 0.5563(5) 0.076(4) Uani 1 1 d .
O18 O 0.0737(5) 0.5928(3) 0.6514(3) 0.031(2) Uani 1 1 d .
O19 O 0.0050(5) 0.7437(3) 0.7333(3) 0.038(2) Uani 1 1 d .
O20 O 0.2380(5) 0.7262(3) 0.7109(3) 0.037(2) Uani 1 1 d .
O21 O 0.2097(5) 0.7010(3) 0.6284(3) 0.035(2) Uani 1 1 d .
O22 O -0.0227(5) 0.7195(3) 0.6500(3) 0.033(2) Uani 1 1 d .
O23 O -0.0158(5) 0.6656(3) 0.7160(3) 0.032(2) Uani 1 1 d .
O24 O 0.2189(5) 0.6479(3) 0.6951(3) 0.036(2) Uani 1 1 d .
O25 O 0.0369(6) 0.8879(4) 0.6282(3) 0.050(3) Uani 1 1 d .
O26 O 0.0779(6) 0.6682(4) 0.8989(4) 0.054(3) Uani 1 1 d .
Cl1 Cl 0.2092(3) 0.88260(16) 0.60864(18) 0.0698(12) Uani 1 1 d .
Cl2 Cl 0.2416(3) 0.64629(18) 0.89403(18) 0.0803(15) Uani 1 1 d .
Cl3 Cl -0.0440(3) 0.5609(2) 0.5571(2) 0.0843(15) Uani 1 1 d .
Cl4 Cl 0.1239(3) 0.5480(2) 0.5389(2) 0.0859(15) Uani 1 1 d .
C1 C -0.1468(8) 0.8454(5) 0.7126(6) 0.048(4) Uani 1 1 d .
C2 C -0.1141(9) 0.8699(5) 0.7586(6) 0.049(4) Uani 1 1 d .
C3 C -0.1619(10) 0.8897(6) 0.7961(7) 0.061(5) Uani 1 1 d .
H3A H -0.1410 0.9045 0.8267 0.073 Uiso 1 1 calc R
C4 C -0.2380(11) 0.8879(7) 0.7888(7) 0.071(5) Uani 1 1 d .
H4A H -0.2685 0.9024 0.8132 0.085 Uiso 1 1 calc R
C5 C -0.2690(10) 0.8638(6) 0.7441(8) 0.066(5) Uani 1 1 d .
H5A H -0.3207 0.8610 0.7398 0.079 Uiso 1 1 calc R
C6 C -0.2252(9) 0.8442(6) 0.7061(6) 0.056(4) Uani 1 1 d .
C7 C -0.308(4) 0.799(2) 0.6578(12) 0.49(3) Uani 1 1 d .
H7A H -0.3158 0.7860 0.6225 0.742 Uiso 1 1 calc R
H7B H -0.3497 0.8196 0.6656 0.742 Uiso 1 1 calc R
H7C H -0.3042 0.7733 0.6834 0.742 Uiso 1 1 calc R
C8 C -0.0343(9) 0.8745(6) 0.7706(6) 0.050(4) Uani 1 1 d .
H8A H -0.0191 0.8929 0.8003 0.060 Uiso 1 1 calc R
C9 C 0.1404(8) 0.8452(5) 0.7390(5) 0.036(3) Uani 1 1 d .
C10 C 0.2201(8) 0.8545(5) 0.7537(5) 0.041(3) Uani 1 1 d .
C11 C 0.2439(9) 0.8841(5) 0.7946(6) 0.048(4) Uani 1 1 d .
H11A H 0.2091 0.8991 0.8154 0.057 Uiso 1 1 calc R
C12 C 0.3212(10) 0.8920(6) 0.8056(7) 0.059(5) Uani 1 1 d .
H12A H 0.3379 0.9105 0.8349 0.071 Uiso 1 1 calc R
C13 C 0.3702(9) 0.8722(5) 0.7727(7) 0.054(4) Uani 1 1 d .
H13A H 0.4212 0.8781 0.7780 0.065 Uiso 1 1 calc R
C14 C 0.3437(8) 0.8424(6) 0.7302(6) 0.052(4) Uani 1 1 d .
H14A H 0.3773 0.8278 0.7080 0.062 Uiso 1 1 calc R
C15 C 0.3739(8) 0.7827(6) 0.5778(6) 0.047(4) Uani 1 1 d .
C16 C 0.3460(9) 0.7773(6) 0.5252(5) 0.049(4) Uani 1 1 d .
C17 C 0.3956(9) 0.7739(7) 0.4843(6) 0.058(4) Uani 1 1 d .
H17A H 0.3760 0.7706 0.4493 0.070 Uiso 1 1 calc R
C18 C 0.4690(10) 0.7750(7) 0.4925(8) 0.076(6) Uani 1 1 d .
H18A H 0.4999 0.7725 0.4638 0.091 Uiso 1 1 calc R
C19 C 0.4996(10) 0.7801(7) 0.5444(7) 0.069(5) Uani 1 1 d .
H19A H 0.5512 0.7813 0.5508 0.083 Uiso 1 1 calc R
C20 C 0.4529(9) 0.7832(6) 0.5865(6) 0.056(4) Uani 1 1 d .
C21 C 0.4787(15) 0.7548(11) 0.6727(8) 0.135(12) Uani 1 1 d .
H21A H 0.5000 0.7643 0.7071 0.203 Uiso 1 1 calc R
H21B H 0.5061 0.7279 0.6594 0.203 Uiso 1 1 calc R
H21C H 0.4274 0.7457 0.6759 0.203 Uiso 1 1 calc R
C22 C 0.2654(9) 0.7799(6) 0.5106(6) 0.049(4) Uani 1 1 d .
H22A H 0.2515 0.7794 0.4743 0.059 Uiso 1 1 calc R
C23 C 0.0886(8) 0.7884(5) 0.5502(5) 0.034(3) Uani 1 1 d .
C24 C 0.0108(8) 0.7953(5) 0.5289(5) 0.043(4) Uani 1 1 d .
C25 C -0.0091(10) 0.7977(6) 0.4734(6) 0.054(4) Uani 1 1 d .
H25A H 0.0266 0.7951 0.4477 0.065 Uiso 1 1 calc R
C26 C -0.0853(10) 0.8043(7) 0.4589(6) 0.065(5) Uani 1 1 d .
H26A H -0.1009 0.8054 0.4229 0.078 Uiso 1 1 calc R
C27 C -0.1361(9) 0.8090(6) 0.4962(7) 0.063(5) Uani 1 1 d .
H27A H -0.1864 0.8135 0.4862 0.076 Uiso 1 1 calc R
C28 C -0.1127(8) 0.8072(6) 0.5508(6) 0.050(4) Uani 1 1 d .
H28A H -0.1479 0.8100 0.5767 0.060 Uiso 1 1 calc R
C29 C -0.1424(9) 0.6595(6) 0.8407(5) 0.047(4) Uani 1 1 d .
C30 C -0.1372(11) 0.6071(6) 0.8408(6) 0.061(5) Uani 1 1 d .
C31 C -0.1993(11) 0.5806(7) 0.8488(7) 0.075(6) Uani 1 1 d .
H31A H -0.1971 0.5470 0.8460 0.090 Uiso 1 1 calc R
C32 C -0.2655(11) 0.6020(9) 0.8611(9) 0.100(8) Uani 1 1 d .
H32A H -0.3063 0.5829 0.8691 0.120 Uiso 1 1 calc R
C33 C -0.2719(11) 0.6517(8) 0.8616(7) 0.078(6) Uani 1 1 d .
H33A H -0.3172 0.6664 0.8682 0.093 Uiso 1 1 calc R
C34 C -0.2108(10) 0.6785(6) 0.8524(6) 0.059(4) Uani 1 1 d .
C35 C -0.2143(10) 0.7534(7) 0.8042(7) 0.073(5) Uani 1 1 d .
H35A H -0.2185 0.7878 0.8091 0.109 Uiso 1 1 calc R
H35B H -0.2551 0.7423 0.7809 0.109 Uiso 1 1 calc R
H35C H -0.1678 0.7461 0.7885 0.109 Uiso 1 1 calc R
C36 C -0.0676(10) 0.5819(6) 0.8330(6) 0.056(4) Uani 1 1 d .
H36A H -0.0675 0.5485 0.8380 0.067 Uiso 1 1 calc R
C37 C 0.1127(9) 0.5859(5) 0.8026(5) 0.041(3) Uani 1 1 d .
C38 C 0.1805(9) 0.5556(5) 0.8010(5) 0.045(4) Uani 1 1 d .
C39 C 0.3088(10) 0.5542(6) 0.7886(7) 0.064(5) Uani 1 1 d .
H39A H 0.3533 0.5705 0.7830 0.077 Uiso 1 1 calc R
C40 C 0.3075(13) 0.5030(7) 0.7963(8) 0.088(7) Uani 1 1 d .
H40A H 0.3515 0.4853 0.7944 0.106 Uiso 1 1 calc R
C41 C 0.2429(13) 0.4798(7) 0.8063(8) 0.084(7) Uani 1 1 d .
H41A H 0.2432 0.4465 0.8119 0.101 Uiso 1 1 calc R
C42 C 0.1783(10) 0.5046(6) 0.8082(6) 0.057(4) Uani 1 1 d .
H42A H 0.1335 0.4889 0.8140 0.068 Uiso 1 1 calc R
C43 C 0.4187(8) 0.6907(6) 0.7973(6) 0.049(4) Uani 1 1 d .
C44 C 0.4184(9) 0.7372(6) 0.8198(5) 0.047(4) Uani 1 1 d .
C45 C 0.4866(9) 0.7631(7) 0.8271(6) 0.062(5) Uani 1 1 d .
H45A H 0.4862 0.7943 0.8411 0.075 Uiso 1 1 calc R
C46 C 0.5518(9) 0.7433(7) 0.8143(7) 0.072(5) Uani 1 1 d .
H46A H 0.5962 0.7601 0.8215 0.086 Uiso 1 1 calc R
C47 C 0.5533(10) 0.6981(9) 0.7906(8) 0.086(7) Uani 1 1 d .
H47A H 0.5980 0.6854 0.7794 0.103 Uiso 1 1 calc R
C48 C 0.4890(9) 0.6728(7) 0.7838(7) 0.067(5) Uani 1 1 d .
C49 C 0.494(5) 0.620(3) 0.722(3) 0.73(6) Uani 1 1 d .
H49A H 0.4675 0.5911 0.7104 1.088 Uiso 1 1 calc R
H49B H 0.5459 0.6165 0.7152 1.088 Uiso 1 1 calc R
H49C H 0.4737 0.6472 0.7017 1.088 Uiso 1 1 calc R
C50 C 0.3512(9) 0.7605(5) 0.8372(6) 0.046(4) Uani 1 1 d .
H50A H 0.3577 0.7901 0.8546 0.056 Uiso 1 1 calc R
C51 C 0.1634(9) 0.7602(5) 0.8415(5) 0.042(4) Uani 1 1 d .
C52 C 0.0997(9) 0.7876(5) 0.8639(5) 0.043(4) Uani 1 1 d .
C53 C 0.1110(9) 0.8291(6) 0.8936(6) 0.053(4) Uani 1 1 d .
H53A H 0.1589 0.8411 0.9012 0.064 Uiso 1 1 calc R
C54 C 0.0489(11) 0.8525(6) 0.9118(7) 0.066(5) Uani 1 1 d .
H54A H 0.0546 0.8811 0.9312 0.079 Uiso 1 1 calc R
C55 C -0.0236(10) 0.8330(6) 0.9010(6) 0.063(5) Uani 1 1 d .
H55A H -0.0662 0.8484 0.9124 0.076 Uiso 1 1 calc R
C56 C -0.0279(9) 0.7905(5) 0.8733(5) 0.046(4) Uani 1 1 d .
H56A H -0.0746 0.7763 0.8673 0.056 Uiso 1 1 calc R
C57 C -0.2104(8) 0.6629(5) 0.5898(6) 0.044(4) Uani 1 1 d .
C58 C -0.2000(8) 0.6844(5) 0.5384(6) 0.041(3) Uani 1 1 d .
C59 C -0.2628(9) 0.7023(6) 0.5088(7) 0.058(5) Uani 1 1 d .
H59A H -0.2571 0.7153 0.4750 0.070 Uiso 1 1 calc R
C60 C -0.3332(9) 0.7007(8) 0.5296(7) 0.076(6) Uani 1 1 d .
H60A H -0.3742 0.7137 0.5103 0.092 Uiso 1 1 calc R
C61 C -0.3422(10) 0.6796(8) 0.5795(7) 0.081(7) Uani 1 1 d .
H61A H -0.3897 0.6781 0.5928 0.097 Uiso 1 1 calc R
C62 C -0.2819(8) 0.6607(7) 0.6099(7) 0.063(5) Uani 1 1 d .
C63 C -0.2625(14) 0.6657(12) 0.7041(9) 0.140(12) Uani 1 1 d .
H63A H -0.2729 0.6476 0.7356 0.210 Uiso 1 1 calc R
H63B H -0.2855 0.6970 0.7057 0.210 Uiso 1 1 calc R
H63C H -0.2094 0.6695 0.7021 0.210 Uiso 1 1 calc R
C64 C -0.1301(8) 0.6862(5) 0.5141(6) 0.046(4) Uani 1 1 d .
H64A H -0.1306 0.6975 0.4791 0.055 Uiso 1 1 calc R
C65 C 0.0554(8) 0.6686(5) 0.5238(5) 0.036(3) Uani 1 1 d .
C66 C 0.1226(7) 0.6708(5) 0.4909(5) 0.036(3) Uani 1 1 d .
C67 C 0.1212(8) 0.6868(6) 0.4379(6) 0.052(4) Uani 1 1 d .
H67A H 0.0766 0.6972 0.4210 0.062 Uiso 1 1 calc R
C68 C 0.1850(9) 0.6871(6) 0.4113(6) 0.061(5) Uani 1 1 d .
H68A H 0.1839 0.6978 0.3760 0.073 Uiso 1 1 calc R
C69 C 0.2534(8) 0.6714(6) 0.4364(6) 0.053(4) Uani 1 1 d .
H69A H 0.2981 0.6718 0.4190 0.064 Uiso 1 1 calc R
C70 C 0.2495(8) 0.6551(5) 0.4894(6) 0.044(4) Uani 1 1 d .
H70A H 0.2932 0.6440 0.5070 0.053 Uiso 1 1 calc R
C71 C 0.3409(8) 0.5651(5) 0.6115(6) 0.042(3) Uani 1 1 d .
C72 C 0.3267(8) 0.5258(6) 0.6464(7) 0.051(4) Uani 1 1 d .
C73 C 0.3824(9) 0.4927(6) 0.6617(7) 0.062(5) Uani 1 1 d .
H73A H 0.3711 0.4669 0.6838 0.074 Uiso 1 1 calc R
C74 C 0.4543(9) 0.4977(6) 0.6447(8) 0.071(5) Uani 1 1 d .
H74A H 0.4916 0.4757 0.6552 0.085 Uiso 1 1 calc R
C75 C 0.4693(9) 0.5365(7) 0.6112(8) 0.076(6) Uani 1 1 d .
H75A H 0.5182 0.5405 0.6009 0.091 Uiso 1 1 calc R
C76 C 0.4160(8) 0.5693(6) 0.5924(7) 0.059(4) Uani 1 1 d .
C77 C 0.4340(12) 0.6540(8) 0.5776(9) 0.095(7) Uani 1 1 d .
H77A H 0.4445 0.6763 0.5495 0.142 Uiso 1 1 calc R
H77B H 0.4729 0.6559 0.6054 0.142 Uiso 1 1 calc R
H77C H 0.3869 0.6621 0.5920 0.142 Uiso 1 1 calc R
C78 C 0.2534(8) 0.5155(5) 0.6650(6) 0.042(3) Uani 1 1 d .
H78A H 0.2484 0.4874 0.6849 0.051 Uiso 1 1 calc R
C79 C 0.0749(8) 0.5508(5) 0.6743(5) 0.036(3) Uani 1 1 d .
C80 C 0.0030(8) 0.5349(5) 0.6948(5) 0.042(3) Uani 1 1 d .
C81 C -0.0071(9) 0.4916(6) 0.7234(6) 0.051(4) Uani 1 1 d .
H81A H 0.0337 0.4712 0.7300 0.061 Uiso 1 1 calc R
C82 C -0.0749(10) 0.4787(6) 0.7419(6) 0.055(4) Uani 1 1 d .
H82A H -0.0808 0.4503 0.7611 0.066 Uiso 1 1 calc R
C83 C -0.1341(10) 0.5097(7) 0.7308(6) 0.068(6) Uani 1 1 d .
H83A H -0.1813 0.5024 0.7425 0.082 Uiso 1 1 calc R
C84 C -0.1226(9) 0.5521(6) 0.7020(6) 0.052(4) Uani 1 1 d .
H84A H -0.1629 0.5729 0.6954 0.062 Uiso 1 1 calc R
C85 C -0.0112(7) 0.7087(5) 0.7007(5) 0.035(3) Uani 1 1 d .
C86 C 0.2229(7) 0.6928(5) 0.6777(5) 0.031(3) Uani 1 1 d .
O1W O 0.1641(4) 0.4457(3) 0.5374(3) 0.0251(18) Uiso 1 1 d .
C87 C 0.2524(11) 0.4822(7) 0.4696(7) 0.081(6) Uiso 1 1 d D
O28A O 0.2258(12) 0.4877(8) 0.4150(7) 0.077(6) Uiso 0.60 1 d PD
O28B O 0.3074(17) 0.5190(11) 0.4880(13) 0.084(10) Uiso 0.40 1 d PD
C88 C -0.0066(16) 0.5777(10) 0.4060(10) 0.133(10) Uiso 1 1 d D
C89 C 0.0321(12) 0.6020(8) 0.3632(8) 0.082(6) Uiso 1 1 d D
N19 N 0.0643(13) 0.6202(8) 0.3321(9) 0.127(8) Uiso 1 1 d D

loop_
_atom_site_aniso_label
_atom_site_aniso_U_11
_atom_site_aniso_U_22
_atom_site_aniso_U_33
_atom_site_aniso_U_23
_atom_site_aniso_U_13
_atom_site_aniso_U_12
Dy1 0.0368(4) 0.0314(3) 0.0282(3) -0.0052(3) -0.0058(3) 0.0031(3)
Dy2 0.0363(4) 0.0355(4) 0.0269(3) -0.0028(3) -0.0036(3) -0.0009(3)
Dy3 0.0402(4) 0.0329(3) 0.0265(3) -0.0036(3) 0.0011(3) 0.0009(3)
Dy4 0.0402(4) 0.0353(4) 0.0293(3) -0.0056(3) -0.0085(3) 0.0057(3)
Dy5 0.0293(3) 0.0330(3) 0.0290(3) -0.0088(3) 0.0000(3) 0.0020(3)
Dy6 0.0286(3) 0.0308(3) 0.0264(3) -0.0040(2) -0.0021(3) 0.0038(3)
N1 0.039(7) 0.040(7) 0.032(6) -0.006(5) -0.006(5) 0.004(5)
N2 0.033(6) 0.034(6) 0.042(7) -0.008(5) -0.005(5) 0.007(5)
N3 0.045(7) 0.032(6) 0.038(7) -0.004(5) -0.007(6) -0.007(5)
N4 0.029(6) 0.052(7) 0.031(6) -0.005(5) 0.001(5) 0.002(5)
N5 0.049(8) 0.047(7) 0.037(7) 0.005(5) -0.009(6) -0.006(6)
N6 0.044(7) 0.047(7) 0.035(7) -0.003(5) -0.006(6) 0.000(6)
N7 0.053(8) 0.039(7) 0.034(6) 0.005(5) 0.006(6) -0.003(6)
N8 0.082(10) 0.031(6) 0.029(6) 0.001(5) 0.003(6) -0.002(7)
N9 0.065(9) 0.044(7) 0.037(7) -0.004(6) -0.018(6) 0.020(7)
N10 0.043(7) 0.046(7) 0.030(6) 0.000(5) -0.009(5) 0.004(6)
N11 0.041(7) 0.043(7) 0.026(6) -0.011(5) -0.015(5) -0.001(5)
N12 0.046(7) 0.044(7) 0.032(6) -0.007(5) 0.002(6) -0.003(6)
N13 0.031(6) 0.044(7) 0.030(6) 0.002(5) -0.002(5) 0.011(5)
N14 0.026(6) 0.057(8) 0.035(6) 0.003(5) -0.005(5) 0.011(5)
N15 0.042(7) 0.038(6) 0.018(5) -0.009(4) 0.002(5) 0.004(5)
N16 0.044(7) 0.033(6) 0.031(6) 0.002(5) -0.004(5) 0.006(5)
N17 0.029(6) 0.036(6) 0.027(6) -0.005(5) -0.007(5) 0.011(5)
N18 0.024(6) 0.039(6) 0.041(6) -0.014(5) 0.006(5) -0.005(5)
O1 0.046(6) 0.045(6) 0.047(6) -0.019(5) -0.009(5) 0.018(5)
O2 0.046(7) 0.093(9) 0.085(9) -0.040(8) -0.022(7) 0.005(6)
O3 0.034(5) 0.033(5) 0.031(5) -0.006(4) -0.007(4) -0.001(4)
O4 0.033(5) 0.071(7) 0.037(5) -0.009(5) 0.005(5) -0.011(5)
O5 0.046(7) 0.116(11) 0.051(7) -0.024(7) -0.011(6) 0.001(7)
O6 0.032(5) 0.038(5) 0.019(4) -0.003(4) -0.003(4) -0.003(4)
O7 0.060(7) 0.044(6) 0.041(6) 0.000(5) 0.011(5) 0.002(5)
O8 0.055(7) 0.085(9) 0.056(7) -0.002(6) 0.012(6) 0.015(6)
O9 0.048(6) 0.030(5) 0.033(5) -0.005(4) 0.003(4) 0.002(4)
O10 0.045(6) 0.050(6) 0.059(7) -0.013(5) -0.020(5) 0.015(5)
O11 0.071(9) 0.105(12) 0.132(13) -0.068(10) 0.006(9) 0.018(8)
O12 0.041(5) 0.033(5) 0.035(5) -0.016(4) -0.002(4) -0.006(4)
O13 0.031(5) 0.056(6) 0.049(6) -0.010(5) 0.004(5) -0.003(5)
O14 0.044(8) 0.174(16) 0.070(9) 0.017(10) 0.002(7) -0.002(9)
O15 0.033(5) 0.037(5) 0.019(4) 0.000(4) -0.004(4) 0.011(4)
O16 0.032(5) 0.036(5) 0.043(5) 0.000(4) -0.003(4) 0.007(4)
O17 0.064(8) 0.073(9) 0.093(10) 0.015(8) 0.011(7) 0.013(7)
O18 0.040(5) 0.028(5) 0.025(4) 0.000(4) 0.004(4) 0.005(4)
O19 0.047(6) 0.038(5) 0.029(5) -0.005(4) -0.011(4) 0.001(4)
O20 0.048(6) 0.036(5) 0.025(5) -0.008(4) -0.013(4) -0.003(4)
O21 0.048(6) 0.032(5) 0.023(5) 0.000(4) -0.005(4) -0.003(4)
O22 0.042(5) 0.031(5) 0.027(5) -0.005(4) -0.005(4) 0.005(4)
O23 0.046(6) 0.025(5) 0.024(4) -0.010(4) -0.001(4) 0.002(4)
O24 0.050(6) 0.030(5) 0.027(5) -0.012(4) -0.011(4) 0.008(4)
O25 0.053(6) 0.069(7) 0.025(5) 0.014(5) -0.007(4) -0.024(5)
O26 0.075(8) 0.044(6) 0.045(6) -0.003(5) 0.011(5) 0.006(5)
Cl1 0.084(3) 0.057(3) 0.067(3) 0.000(2) -0.011(2) -0.004(2)
Cl2 0.106(4) 0.076(3) 0.057(3) -0.010(2) -0.019(3) 0.003(3)
Cl3 0.076(3) 0.095(4) 0.081(3) -0.014(3) -0.006(3) 0.004(3)
Cl4 0.069(3) 0.100(4) 0.088(4) 0.006(3) -0.003(3) 0.010(3)
C1 0.042(9) 0.045(9) 0.057(10) -0.015(7) -0.006(7) 0.022(7)
C2 0.050(10) 0.051(9) 0.046(9) -0.015(7) -0.001(7) 0.009(7)
C3 0.056(11) 0.069(11) 0.058(10) -0.024(9) 0.000(9) 0.007(9)
C4 0.065(13) 0.077(13) 0.070(12) -0.027(10) -0.006(10) 0.007(10)
C5 0.045(10) 0.059(11) 0.096(14) -0.008(10) 0.018(10) 0.017(8)
C6 0.044(9) 0.069(11) 0.055(10) -0.017(8) -0.006(8) 0.012(8)
C7 0.87(10) 0.54(7) 0.057(19) -0.04(3) -0.12(4) -0.508
C8 0.050(10) 0.058(10) 0.042(9) -0.014(7) 0.000(8) -0.002(8)
C9 0.038(8) 0.029(7) 0.039(8) 0.000(6) -0.015(6) -0.009(6)
C10 0.042(8) 0.045(8) 0.034(8) 0.014(6) -0.006(7) 0.009(7)
C11 0.056(10) 0.047(9) 0.039(8) -0.011(7) -0.008(7) -0.001(7)
C12 0.065(12) 0.045(9) 0.064(11) -0.009(8) -0.027(9) -0.008(8)
C13 0.044(9) 0.046(9) 0.070(11) 0.006(8) -0.016(9) -0.003(7)
C14 0.039(9) 0.054(10) 0.061(10) 0.006(8) -0.009(8) -0.006(7)
C15 0.041(9) 0.059(10) 0.043(9) 0.005(7) 0.002(7) -0.005(7)
C16 0.046(9) 0.068(11) 0.032(8) 0.006(7) 0.001(7) -0.020(8)
C17 0.051(10) 0.096(13) 0.029(8) 0.003(8) 0.013(7) 0.002(9)
C18 0.051(11) 0.106(16) 0.072(13) -0.017(11) 0.019(10) 0.012(11)
C19 0.047(10) 0.098(15) 0.063(12) -0.015(10) 0.023(9) -0.016(10)
C20 0.043(9) 0.079(12) 0.047(9) -0.016(8) 0.018(8) -0.006(8)
C21 0.14(2) 0.22(3) 0.038(12) 0.015(16) 0.000(13) 0.08(2)
C22 0.053(10) 0.060(10) 0.034(8) -0.006(7) -0.006(7) -0.003(8)
C23 0.037(8) 0.033(7) 0.033(8) -0.006(6) -0.004(6) 0.002(6)
C24 0.049(9) 0.054(9) 0.024(7) -0.011(6) -0.012(7) 0.008(7)
C25 0.069(11) 0.065(11) 0.028(8) -0.001(7) -0.014(8) 0.003(9)
C26 0.059(11) 0.094(14) 0.039(9) -0.002(9) -0.027(9) 0.023(10)
C27 0.047(10) 0.073(12) 0.066(11) -0.003(9) -0.029(9) 0.032(9)
C28 0.040(9) 0.060(10) 0.050(9) 0.002(8) -0.005(7) 0.018(7)
C29 0.055(10) 0.058(10) 0.029(8) -0.012(7) 0.005(7) -0.013(8)
C30 0.078(13) 0.067(11) 0.040(9) -0.012(8) 0.010(9) -0.018(10)
C31 0.078(14) 0.063(12) 0.084(14) 0.001(10) 0.011(11) -0.040(11)
C32 0.059(13) 0.098(17) 0.15(2) -0.026(15) 0.058(14) -0.046(12)
C33 0.064(13) 0.100(17) 0.070(13) -0.011(11) 0.006(10) -0.019(12)
C34 0.067(12) 0.062(11) 0.048(10) 0.003(8) -0.002(9) -0.016(9)
C35 0.061(12) 0.087(14) 0.070(13) 0.005(11) -0.003(10) 0.016(10)
C36 0.081(13) 0.039(9) 0.048(10) -0.002(7) 0.016(9) -0.001(9)
C37 0.063(10) 0.035(8) 0.023(7) -0.001(6) -0.004(7) 0.004(7)
C38 0.065(11) 0.039(8) 0.030(8) 0.002(6) -0.009(7) 0.016(8)
C39 0.057(11) 0.053(10) 0.079(12) -0.007(9) -0.022(9) 0.026(9)
C40 0.107(18) 0.058(12) 0.095(15) -0.021(11) -0.051(14) 0.042(12)
C41 0.101(17) 0.055(12) 0.090(15) -0.015(11) -0.046(14) 0.027(12)
C42 0.072(12) 0.050(10) 0.047(9) -0.003(7) -0.011(8) 0.016(9)
C43 0.036(9) 0.056(10) 0.052(9) -0.016(8) -0.019(7) 0.008(7)
C44 0.052(10) 0.057(10) 0.031(8) 0.002(7) -0.011(7) 0.010(8)
C45 0.051(11) 0.091(14) 0.044(9) 0.001(9) -0.012(8) -0.010(10)
C46 0.037(10) 0.102(16) 0.076(13) -0.029(11) -0.010(9) -0.005(10)
C47 0.038(10) 0.14(2) 0.076(13) -0.041(13) -0.010(10) 0.012(11)
C48 0.041(10) 0.086(14) 0.072(12) -0.021(10) -0.020(9) 0.011(9)
C49 1.06(16) 0.53(9) 0.65(11) -0.54(8) 0.62(8) -0.503
C50 0.060(11) 0.043(9) 0.037(8) -0.004(7) 0.002(7) 0.003(8)
C51 0.068(11) 0.031(8) 0.028(7) -0.001(6) -0.001(7) 0.009(7)
C52 0.069(11) 0.040(8) 0.017(7) -0.008(6) -0.011(7) 0.007(7)
C53 0.059(10) 0.054(10) 0.047(9) -0.021(8) -0.002(8) 0.007(8)
C54 0.082(14) 0.060(11) 0.056(11) -0.024(9) -0.002(10) 0.017(10)
C55 0.063(12) 0.067(11) 0.062(11) -0.031(9) 0.022(9) 0.004(9)
C56 0.051(9) 0.061(10) 0.027(7) -0.013(7) 0.000(7) 0.011(8)
C57 0.038(8) 0.037(8) 0.055(9) -0.024(7) -0.013(7) 0.012(6)
C58 0.031(8) 0.047(9) 0.045(9) -0.016(7) -0.005(7) 0.008(6)
C59 0.051(10) 0.055(10) 0.067(11) -0.024(8) -0.011(9) 0.015(8)
C60 0.031(9) 0.132(18) 0.065(12) -0.036(12) -0.009(9) 0.021(10)
C61 0.034(10) 0.16(2) 0.051(11) -0.025(12) -0.006(8) 0.011(11)
C62 0.024(8) 0.111(15) 0.053(10) -0.031(10) 0.008(7) 0.004(9)
C63 0.10(2) 0.25(4) 0.069(16) -0.032(19) 0.007(15) 0.04(2)
C64 0.043(9) 0.046(9) 0.049(9) -0.006(7) -0.002(7) 0.017(7)
C65 0.045(9) 0.038(8) 0.026(7) -0.009(6) -0.001(6) 0.002(6)
C66 0.026(7) 0.038(8) 0.042(8) 0.001(6) -0.013(6) -0.001(6)
C67 0.036(8) 0.079(12) 0.042(9) 0.014(8) 0.007(7) 0.018(8)
C68 0.057(11) 0.087(13) 0.038(9) 0.011(8) 0.005(8) -0.011(9)
C69 0.028(8) 0.087(12) 0.046(9) -0.004(8) 0.011(7) -0.003(8)
C70 0.035(8) 0.052(9) 0.045(9) 0.001(7) -0.003(7) -0.005(7)
C71 0.035(8) 0.040(8) 0.051(9) -0.011(7) -0.001(7) 0.004(7)
C72 0.033(8) 0.056(10) 0.065(11) -0.013(8) -0.005(8) 0.008(7)
C73 0.046(10) 0.047(10) 0.090(13) 0.007(9) -0.014(9) 0.019(8)
C74 0.047(11) 0.056(11) 0.109(16) 0.019(11) -0.017(10) 0.022(9)
C75 0.023(8) 0.081(14) 0.123(17) -0.006(12) 0.007(10) 0.008(9)
C76 0.032(8) 0.060(11) 0.086(13) 0.001(9) 0.006(8) 0.022(8)
C77 0.069(14) 0.097(18) 0.118(19) 0.022(15) 0.000(13) -0.009(12)
C78 0.042(9) 0.035(8) 0.049(9) -0.003(6) -0.007(7) -0.002(7)
C79 0.038(8) 0.040(8) 0.030(7) -0.003(6) 0.000(6) 0.000(6)
C80 0.052(9) 0.039(8) 0.036(8) -0.010(6) 0.005(7) -0.002(7)
C81 0.053(10) 0.053(10) 0.048(9) -0.001(7) 0.004(8) -0.001(8)
C82 0.064(11) 0.053(10) 0.049(10) 0.004(8) 0.006(9) -0.001(9)
C83 0.062(12) 0.103(15) 0.041(10) -0.023(10) 0.020(9) -0.038(11)
C84 0.058(10) 0.055(10) 0.044(9) -0.020(7) 0.020(8) -0.010(8)
C85 0.017(6) 0.044(9) 0.042(8) -0.011(7) 0.002(6) 0.006(6)
C86 0.028(7) 0.040(8) 0.025(7) -0.004(6) -0.003(5) 0.010(6)

loop_
_atom_type_symbol
_atom_type_description
_atom_type_scat_dispersion_real
_atom_type_scat_dispersion_imag
_atom_type_scat_source
C C 0.0033 0.0016 'International Tables Vol C Tables 4.2.6.8 and 6.1.1.4'
H H 0.0000 0.0000 'International Tables Vol C Tables 4.2.6.8 and 6.1.1.4'
N N 0.0061 0.0033 'International Tables Vol C Tables 4.2.6.8 and 6.1.1.4'
O O 0.0106 0.0060 'International Tables Vol C Tables 4.2.6.8 and 6.1.1.4'
Cl Cl 0.1484 0.1585 'International Tables Vol C Tables 4.2.6.8 and 6.1.1.4'
Dy Dy -0.1892 4.4098 'International Tables Vol C Tables 4.2.6.8 and 6.1.1.4'

loop_
_geom_angle_atom_site_label_1
_geom_angle_atom_site_label_2
_geom_angle_atom_site_label_3
_geom_angle
O1 Dy1 O3 139.5(3)
O1 Dy1 O6 149.2(3)
O3 Dy1 O6 68.1(3)
O1 Dy1 O22 94.9(3)
O3 Dy1 O22 110.9(3)
O6 Dy1 O22 81.6(3)
O1 Dy1 O19 91.1(3)
O3 Dy1 O19 80.6(3)
O6 Dy1 O19 110.5(3)
O22 Dy1 O19 53.9(3)
O1 Dy1 N1 74.7(4)
O3 Dy1 N1 64.8(3)
O6 Dy1 N1 129.9(3)
O22 Dy1 N1 130.9(3)
O19 Dy1 N1 78.0(3)
O1 Dy1 O25 90.9(4)
O3 Dy1 O25 80.0(3)
O6 Dy1 O25 80.0(3)
O22 Dy1 O25 153.1(3)
O19 Dy1 O25 152.4(3)
N1 Dy1 O25 76.0(3)
O1 Dy1 N6 83.8(4)
O3 Dy1 N6 131.0(3)
O6 Dy1 N6 65.5(3)
O22 Dy1 N6 77.2(3)
O19 Dy1 N6 130.3(3)
N1 Dy1 N6 145.1(4)
O25 Dy1 N6 77.3(3)
O1 Dy1 C85 94.3(4)
O3 Dy1 C85 95.3(3)
O6 Dy1 C85 95.9(3)
O22 Dy1 C85 27.2(3)
O19 Dy1 C85 26.7(3)
N1 Dy1 C85 104.5(4)
O25 Dy1 C85 174.7(3)
N6 Dy1 C85 104.2(4)
O1 Dy1 Dy2 170.4(3)
O3 Dy1 Dy2 34.4(2)
O6 Dy1 Dy2 33.88(19)
O22 Dy1 Dy2 94.7(2)
O19 Dy1 Dy2 94.1(2)
N1 Dy1 Dy2 98.6(3)
O25 Dy1 Dy2 80.7(2)
N6 Dy1 Dy2 98.9(3)
C85 Dy1 Dy2 94.0(2)
O4 Dy2 O6 140.7(3)
O4 Dy2 O3 149.3(3)
O6 Dy2 O3 67.4(3)
O4 Dy2 O21 90.1(4)
O6 Dy2 O21 81.8(3)
O3 Dy2 O21 110.0(3)
O4 Dy2 O20 93.3(4)
O6 Dy2 O20 111.6(3)
O3 Dy2 O20 81.5(3)
O21 Dy2 O20 53.6(3)
O4 Dy2 N4 75.1(4)
O6 Dy2 N4 65.6(3)
O3 Dy2 N4 130.2(3)
O21 Dy2 N4 78.7(3)
O20 Dy2 N4 131.2(3)
O4 Dy2 N3 84.3(4)
O6 Dy2 N3 129.9(3)
O3 Dy2 N3 65.0(3)
O21 Dy2 N3 128.9(3)
O20 Dy2 N3 76.0(3)
N4 Dy2 N3 145.9(4)
O4 Dy2 Cl1 89.5(3)
O6 Dy2 Cl1 82.3(2)
O3 Dy2 Cl1 82.1(2)
O21 Dy2 Cl1 154.3(2)
O20 Dy2 Cl1 152.0(2)
N4 Dy2 Cl1 76.3(3)
N3 Dy2 Cl1 76.6(3)
O4 Dy2 C86 92.8(4)
O6 Dy2 C86 96.6(3)
O3 Dy2 C86 95.5(3)
O21 Dy2 C86 26.9(3)
O20 Dy2 C86 26.8(3)
N4 Dy2 C86 105.2(4)
N3 Dy2 C86 102.6(4)
Cl1 Dy2 C86 177.5(3)
O4 Dy2 Dy1 171.5(3)
O6 Dy2 Dy1 33.79(19)
O3 Dy2 Dy1 33.8(2)
O21 Dy2 Dy1 94.4(2)
O20 Dy2 Dy1 95.2(2)
N4 Dy2 Dy1 98.8(3)
N3 Dy2 Dy1 98.3(3)
Cl1 Dy2 Dy1 83.34(11)
C86 Dy2 Dy1 94.5(3)
O7 Dy3 O12 146.7(3)
O7 Dy3 O9 139.6(3)
O12 Dy3 O9 68.9(3)
O7 Dy3 O23 91.9(3)
O12 Dy3 O23 113.0(3)
O9 Dy3 O23 81.8(3)
O7 Dy3 O19 95.9(3)
O12 Dy3 O19 82.7(3)
O9 Dy3 O19 111.4(3)
O23 Dy3 O19 53.9(3)
O7 Dy3 N7 74.3(4)
O12 Dy3 N7 129.8(4)
O9 Dy3 N7 65.2(4)
O23 Dy3 N7 79.7(3)
O19 Dy3 N7 132.6(3)
O7 Dy3 O26 90.9(4)
O12 Dy3 O26 76.2(3)
O9 Dy3 O26 79.6(3)
O23 Dy3 O26 154.3(3)
O19 Dy3 O26 150.8(3)
N7 Dy3 O26 76.5(4)
O7 Dy3 N12 81.5(4)
O12 Dy3 N12 65.6(3)
O9 Dy3 N12 132.1(4)
O23 Dy3 N12 129.8(3)
O19 Dy3 N12 77.2(3)
N7 Dy3 N12 142.7(4)
O26 Dy3 N12 75.9(3)
O7 Dy3 C85 95.8(4)
O12 Dy3 C85 97.6(3)
O9 Dy3 C85 95.7(3)
O23 Dy3 C85 26.6(3)
O19 Dy3 C85 27.4(3)
N7 Dy3 C85 106.1(4)
O26 Dy3 C85 173.2(4)
N12 Dy3 C85 104.3(4)
O10 Dy4 O12 139.5(3)
O10 Dy4 O9 150.0(3)
O12 Dy4 O9 68.6(3)
O10 Dy4 O24 95.5(3)
O12 Dy4 O24 109.1(3)
O9 Dy4 O24 78.9(3)
O10 Dy4 N10 74.6(4)
O12 Dy4 N10 65.0(3)
O9 Dy4 N10 130.9(3)
O24 Dy4 N10 131.0(3)
O10 Dy4 O20 90.7(4)
O12 Dy4 O20 79.6(3)
O9 Dy4 O20 108.5(3)
O24 Dy4 O20 53.6(3)
N10 Dy4 O20 78.2(3)
O10 Dy4 N9 84.3(4)
O12 Dy4 N9 131.7(4)
O9 Dy4 N9 65.7(4)
O24 Dy4 N9 76.6(3)
N10 Dy4 N9 145.9(4)
O20 Dy4 N9 129.3(3)
O10 Dy4 Cl2 90.0(3)
O12 Dy4 Cl2 83.6(2)
O9 Dy4 Cl2 82.2(2)
O24 Dy4 Cl2 151.2(2)
N10 Dy4 Cl2 77.7(3)
O20 Dy4 Cl2 154.8(2)
N9 Dy4 Cl2 75.8(3)
O10 Dy4 C86 94.3(4)
O12 Dy4 C86 93.6(3)
O9 Dy4 C86 93.6(3)
O24 Dy4 C86 27.4(3)
N10 Dy4 C86 104.2(4)
O20 Dy4 C86 26.2(3)
N9 Dy4 C86 103.7(4)
Cl2 Dy4 C86 175.6(3)
O13 Dy5 O15 138.7(3)
O13 Dy5 O18 150.5(3)
O15 Dy5 O18 67.8(3)
O13 Dy5 O22 90.1(3)
O15 Dy5 O22 82.3(3)
O18 Dy5 O22 109.7(3)
O13 Dy5 O23 96.2(3)
O15 Dy5 O23 111.0(3)
O18 Dy5 O23 79.5(3)
O22 Dy5 O23 53.8(3)
O13 Dy5 N13 74.5(4)
O15 Dy5 N13 64.2(3)
O18 Dy5 N13 128.7(3)
O22 Dy5 N13 81.0(3)
O23 Dy5 N13 134.3(3)
O13 Dy5 N18 85.2(4)
O15 Dy5 N18 131.1(3)
O18 Dy5 N18 65.5(3)
O22 Dy5 N18 126.8(3)
O23 Dy5 N18 74.0(3)
N13 Dy5 N18 145.9(4)
O13 Dy5 Cl3 90.3(3)
O15 Dy5 Cl3 82.2(2)
O18 Dy5 Cl3 80.0(2)
O22 Dy5 Cl3 156.9(2)
O23 Dy5 Cl3 148.9(2)
N13 Dy5 Cl3 76.8(3)
N18 Dy5 Cl3 76.3(3)
O13 Dy5 C85 94.9(3)
O15 Dy5 C85 96.5(3)
O18 Dy5 C85 93.6(3)
O22 Dy5 C85 27.6(3)
O23 Dy5 C85 26.3(3)
N13 Dy5 C85 108.5(4)
N18 Dy5 C85 100.1(4)
Cl3 Dy5 C85 173.4(3)
O13 Dy5 Dy6 170.4(2)
O15 Dy5 Dy6 34.38(19)
O18 Dy5 Dy6 33.7(2)
O22 Dy5 Dy6 94.4(2)
O23 Dy5 Dy6 93.3(2)
N13 Dy5 Dy6 97.8(2)
N18 Dy5 Dy6 98.8(2)
Cl3 Dy5 Dy6 82.29(12)
C85 Dy5 Dy6 93.0(2)
O16 Dy6 O18 140.4(3)
O16 Dy6 O15 147.9(3)
O18 Dy6 O15 68.1(3)
O16 Dy6 O21 95.0(3)
O18 Dy6 O21 111.0(3)
O15 Dy6 O21 81.5(3)
O16 Dy6 O24 89.4(3)
O18 Dy6 O24 83.0(3)
O15 Dy6 O24 112.9(3)
O21 Dy6 O24 54.1(3)
O16 Dy6 N17 75.1(3)
O18 Dy6 N17 65.3(3)
O15 Dy6 N17 129.8(3)
O21 Dy6 N17 132.3(3)
O24 Dy6 N17 78.8(3)
O16 Dy6 N15 82.4(3)
O18 Dy6 N15 130.8(3)
O15 Dy6 N15 65.6(3)
O21 Dy6 N15 77.7(3)
O24 Dy6 N15 130.3(3)
N17 Dy6 N15 143.2(3)
O16 Dy6 Cl4 90.4(3)
O18 Dy6 Cl4 80.1(2)
O15 Dy6 Cl4 79.6(2)
O21 Dy6 Cl4 152.4(2)
O24 Dy6 Cl4 153.2(2)
N17 Dy6 Cl4 75.2(3)
N15 Dy6 Cl4 76.2(3)
O16 Dy6 C86 93.5(3)
O18 Dy6 C86 97.2(3)
O15 Dy6 C86 96.7(3)
O21 Dy6 C86 26.5(3)
O24 Dy6 C86 27.7(3)
N17 Dy6 C86 106.3(3)
N15 Dy6 C86 103.7(3)
Cl4 Dy6 C86 176.0(3)
O16 Dy6 Dy5 170.3(2)
O18 Dy6 Dy5 34.1(2)
O15 Dy6 Dy5 34.2(2)
O21 Dy6 Dy5 94.6(2)
O24 Dy6 Dy5 96.6(2)
N17 Dy6 Dy5 98.6(2)
N15 Dy6 Dy5 99.3(3)
Cl4 Dy6 Dy5 80.80(11)
C86 Dy6 Dy5 95.3(2)
C8 N1 N2 111.9(11)
C8 N1 Dy1 130.2(10)
N2 N1 Dy1 117.8(8)
C9 N2 N1 110.1(10)
C10 N3 C14 121.0(12)
C10 N3 Dy2 118.2(9)
C14 N3 Dy2 120.7(10)
C22 N4 N5 113.1(11)
C22 N4 Dy2 130.1(9)
N5 N4 Dy2 116.6(8)
C23 N5 N4 112.4(11)
C28 N6 C24 120.2(12)
C28 N6 Dy1 122.8(10)
C24 N6 Dy1 116.9(9)
C36 N7 N8 112.1(12)
C36 N7 Dy3 131.0(11)
N8 N7 Dy3 116.4(8)
C37 N8 N7 111.7(11)
C39 N9 C38 122.1(14)
C39 N9 Dy4 121.9(12)
C38 N9 Dy4 114.9(9)
C50 N10 N11 113.5(12)
C50 N10 Dy4 128.5(10)
N11 N10 Dy4 117.9(8)
C51 N11 N10 110.4(11)
C52 N12 C56 118.2(12)
C52 N12 Dy3 116.8(9)
C56 N12 Dy3 124.7(10)
C64 N13 N14 112.3(11)
C64 N13 Dy5 129.8(10)
N14 N13 Dy5 117.5(7)
C65 N14 N13 110.3(11)
C70 N15 C66 119.1(11)
C70 N15 Dy6 123.6(9)
C66 N15 Dy6 116.9(9)
C79 N16 N17 110.0(10)
C78 N17 N16 112.6(11)
C78 N17 Dy6 129.7(10)
N16 N17 Dy6 117.7(7)
C84 N18 C80 119.0(13)
C84 N18 Dy5 124.9(10)
C80 N18 Dy5 116.0(9)
C1 O1 Dy1 142.9(9)
C7 O2 C6 123(2)
C9 O3 Dy1 120.2(8)
C9 O3 Dy2 124.3(8)
Dy1 O3 Dy2 111.7(3)
C15 O4 Dy2 140.9(9)
C21 O5 C20 114.8(17)
C23 O6 Dy1 125.1(8)
C23 O6 Dy2 119.1(8)
Dy1 O6 Dy2 112.3(3)
C29 O7 Dy3 142.4(10)
C34 O8 C35 113.4(13)
C37 O9 Dy3 118.8(9)
C37 O9 Dy4 123.3(9)
Dy3 O9 Dy4 110.7(3)
C43 O10 Dy4 143.0(9)
C49 O11 C48 120(5)
C51 O12 Dy3 124.8(9)
C51 O12 Dy4 118.8(9)
Dy3 O12 Dy4 111.6(3)
C57 O13 Dy5 142.2(10)
C62 O14 C63 117.0(19)
C65 O15 Dy5 119.4(8)
C65 O15 Dy6 124.7(8)
Dy5 O15 Dy6 111.4(3)
C71 O16 Dy6 140.4(9)
C76 O17 C77 115.8(15)
C79 O18 Dy6 118.8(8)
C79 O18 Dy5 125.2(8)
Dy6 O18 Dy5 112.3(3)
C85 O19 Dy3 91.2(8)
C85 O19 Dy1 94.1(8)
Dy3 O19 Dy1 168.9(4)
C86 O20 Dy2 91.6(7)
C86 O20 Dy4 92.7(7)
Dy2 O20 Dy4 170.0(4)
C86 O21 Dy6 94.6(7)
C86 O21 Dy2 92.3(7)
Dy6 O21 Dy2 168.6(4)
C85 O22 Dy5 93.1(7)
C85 O22 Dy1 94.5(7)
Dy5 O22 Dy1 168.2(4)
C85 O23 Dy3 92.2(7)
C85 O23 Dy5 92.6(7)
Dy3 O23 Dy5 167.9(4)
C86 O24 Dy4 94.6(7)
C86 O24 Dy6 92.5(7)
Dy4 O24 Dy6 168.5(4)
O1 C1 C6 120.9(13)
O1 C1 C2 121.1(13)
C6 C1 C2 118.0(13)
C3 C2 C1 118.6(14)
C3 C2 C8 116.9(14)
C1 C2 C8 124.5(13)
C4 C3 C2 122.1(16)
C4 C3 H3A 119.0
C2 C3 H3A 119.0
C3 C4 C5 118.6(17)
C3 C4 H4A 120.7
C5 C4 H4A 120.7
C6 C5 C4 121.7(17)
C6 C5 H5A 119.1
C4 C5 H5A 119.1
O2 C6 C5 124.3(15)
O2 C6 C1 114.9(13)
C5 C6 C1 120.9(15)
O2 C7 H7A 109.5
O2 C7 H7B 109.5
H7A C7 H7B 109.5
O2 C7 H7C 109.5
H7A C7 H7C 109.5
H7B C7 H7C 109.5
N1 C8 C2 125.4(14)
N1 C8 H8A 117.3
C2 C8 H8A 117.3
N2 C9 O3 126.0(12)
N2 C9 C10 118.5(12)
O3 C9 C10 115.5(12)
N3 C10 C11 120.6(14)
N3 C10 C9 115.7(13)
C11 C10 C9 123.6(14)
C10 C11 C12 120.4(15)
C10 C11 H11A 119.8
C12 C11 H11A 119.8
C13 C12 C11 118.5(15)
C13 C12 H12A 120.8
C11 C12 H12A 120.8
C12 C13 C14 119.7(15)
C12 C13 H13A 120.2
C14 C13 H13A 120.2
N3 C14 C13 119.8(15)
N3 C14 H14A 120.1
C13 C14 H14A 120.1
O4 C15 C16 125.3(13)
O4 C15 C20 117.8(13)
C16 C15 C20 116.9(14)
C17 C16 C15 119.4(14)
C17 C16 C22 118.4(13)
C15 C16 C22 122.0(14)
C18 C17 C16 123.5(16)
C18 C17 H17A 118.3
C16 C17 H17A 118.3
C17 C18 C19 119.3(16)
C17 C18 H18A 120.4
C19 C18 H18A 120.4
C20 C19 C18 119.5(17)
C20 C19 H19A 120.2
C18 C19 H19A 120.2
C19 C20 O5 120.1(15)
C19 C20 C15 121.4(16)
O5 C20 C15 118.1(13)
O5 C21 H21A 109.5
O5 C21 H21B 109.5
H21A C21 H21B 109.5
O5 C21 H21C 109.5
H21A C21 H21C 109.5
H21B C21 H21C 109.5
N4 C22 C16 126.4(13)
N4 C22 H22A 116.8
C16 C22 H22A 116.8
N5 C23 O6 125.4(12)
N5 C23 C24 118.7(12)
O6 C23 C24 115.9(12)
N6 C24 C25 121.5(13)
N6 C24 C23 115.5(11)
C25 C24 C23 123.0(14)
C26 C25 C24 116.8(15)
C26 C25 H25A 121.6
C24 C25 H25A 121.6
C27 C26 C25 121.1(15)
C27 C26 H26A 119.4
C25 C26 H26A 119.4
C26 C27 C28 119.4(14)
C26 C27 H27A 120.3
C28 C27 H27A 120.3
N6 C28 C27 120.9(15)
N6 C28 H28A 119.5
C27 C28 H28A 119.5
O7 C29 C34 121.5(15)
O7 C29 C30 122.4(15)
C34 C29 C30 116.0(15)
C31 C30 C36 118.5(17)
C31 C30 C29 119.2(18)
C36 C30 C29 122.3(15)
C30 C31 C32 121.6(19)
C30 C31 H31A 119.2
C32 C31 H31A 119.2
C31 C32 C33 120.3(17)
C31 C32 H32A 119.9
C33 C32 H32A 119.9
C34 C33 C32 119(2)
C34 C33 H33A 120.7
C32 C33 H33A 120.7
C33 C34 C29 124.2(18)
C33 C34 O8 118.0(18)
C29 C34 O8 117.7(15)
O8 C35 H35A 109.5
O8 C35 H35B 109.5
H35A C35 H35B 109.5
O8 C35 H35C 109.5
H35A C35 H35C 109.5
H35B C35 H35C 109.5
N7 C36 C30 126.1(15)
N7 C36 H36A 117.0
C30 C36 H36A 117.0
N8 C37 O9 126.0(14)
N8 C37 C38 118.7(13)
O9 C37 C38 115.2(14)
N9 C38 C42 120.7(14)
N9 C38 C37 117.3(13)
C42 C38 C37 121.9(15)
N9 C39 C40 117.7(19)
N9 C39 H39A 121.2
C40 C39 H39A 121.2
C41 C40 C39 120.9(19)
C41 C40 H40A 119.6
C39 C40 H40A 119.6
C42 C41 C40 120.5(19)
C42 C41 H41A 119.8
C40 C41 H41A 119.8
C41 C42 C38 118.1(19)
C41 C42 H42A 121.0
C38 C42 H42A 121.0
O10 C43 C44 122.2(14)
O10 C43 C48 121.7(14)
C44 C43 C48 116.1(15)
C43 C44 C45 119.5(15)
C43 C44 C50 123.1(15)
C45 C44 C50 117.4(15)
C46 C45 C44 121.2(18)
C46 C45 H45A 119.4
C44 C45 H45A 119.4
C45 C46 C47 120.4(17)
C45 C46 H46A 119.8
C47 C46 H46A 119.8
C48 C47 C46 119.1(18)
C48 C47 H47A 120.5
C46 C47 H47A 120.5
C47 C48 O11 122.1(17)
C47 C48 C43 123.6(18)
O11 C48 C43 114.3(15)
O11 C49 H49A 109.5
O11 C49 H49B 109.5
H49A C49 H49B 109.5
O11 C49 H49C 109.5
H49A C49 H49C 109.5
H49B C49 H49C 109.5
N10 C50 C44 127.3(14)
N10 C50 H50A 116.4
C44 C50 H50A 116.4
O12 C51 N11 126.3(13)
O12 C51 C52 115.9(13)
N11 C51 C52 117.7(12)
N12 C52 C53 123.1(14)
N12 C52 C51 115.0(12)
C53 C52 C51 121.9(14)
C52 C53 C54 118.0(16)
C52 C53 H53A 121.0
C54 C53 H53A 121.0
C53 C54 C55 120.1(15)
C53 C54 H54A 119.9
C55 C54 H54A 119.9
C56 C55 C54 116.8(15)
C56 C55 H55A 121.6
C54 C55 H55A 121.6
N12 C56 C55 123.7(15)
N12 C56 H56A 118.2
C55 C56 H56A 118.2
O13 C57 C62 117.7(15)
O13 C57 C58 122.1(13)
C62 C57 C58 120.1(14)
C59 C58 C64 117.4(15)
C59 C58 C57 118.7(14)
C64 C58 C57 123.7(13)
C60 C59 C58 120.6(17)
C60 C59 H59A 119.7
C58 C59 H59A 119.7
C59 C60 C61 119.7(17)
C59 C60 H60A 120.1
C61 C60 H60A 120.1
C62 C61 C60 121.7(17)
C62 C61 H61A 119.1
C60 C61 H61A 119.1
O14 C62 C61 120.6(15)
O14 C62 C57 120.3(15)
C61 C62 C57 119.1(17)
O14 C63 H63A 109.5
O14 C63 H63B 109.5
H63A C63 H63B 109.5
O14 C63 H63C 109.5
H63A C63 H63C 109.5
H63B C63 H63C 109.5
N13 C64 C58 126.7(14)
N13 C64 H64A 116.7
C58 C64 H64A 116.7
N14 C65 O15 127.1(13)
N14 C65 C66 116.9(12)
O15 C65 C66 116.0(11)
N15 C66 C67 120.9(13)
N15 C66 C65 115.1(11)
C67 C66 C65 124.0(12)
C68 C67 C66 119.6(14)
C68 C67 H67A 120.2
C66 C67 H67A 120.2
C67 C68 C69 120.9(15)
C67 C68 H68A 119.6
C69 C68 H68A 119.6
C70 C69 C68 115.7(14)
C70 C69 H69A 122.2
C68 C69 H69A 122.2
N15 C70 C69 123.8(13)
N15 C70 H70A 118.1
C69 C70 H70A 118.1
O16 C71 C72 124.5(13)
O16 C71 C76 118.1(14)
C72 C71 C76 117.2(13)
C73 C72 C71 121.6(15)
C73 C72 C78 115.5(15)
C71 C72 C78 122.8(13)
C74 C73 C72 120.9(16)
C74 C73 H73A 119.6
C72 C73 H73A 119.6
C73 C74 C75 118.2(15)
C73 C74 H74A 120.9
C75 C74 H74A 120.9
C76 C75 C74 123.9(16)
C76 C75 H75A 118.1
C74 C75 H75A 118.1
O17 C76 C75 123.2(16)
O17 C76 C71 118.7(13)
C75 C76 C71 118.1(16)
O17 C77 H77A 109.5
O17 C77 H77B 109.5
H77A C77 H77B 109.5
O17 C77 H77C 109.5
H77A C77 H77C 109.5
H77B C77 H77C 109.5
N17 C78 C72 126.3(14)
N17 C78 H78A 116.9
C72 C78 H78A 116.9
O18 C79 N16 127.3(13)
O18 C79 C80 115.2(12)
N16 C79 C80 117.5(12)
N18 C80 C81 119.2(14)
N18 C80 C79 116.4(12)
C81 C80 C79 124.4(14)
C82 C81 C80 122.0(15)
C82 C81 H81A 119.0
C80 C81 H81A 119.0
C81 C82 C83 117.2(16)
C81 C82 H82A 121.4
C83 C82 H82A 121.4
C82 C83 C84 119.5(16)
C82 C83 H83A 120.3
C84 C83 H83A 120.3
N18 C84 C83 123.0(16)
N18 C84 H84A 118.5
C83 C84 H84A 118.5
O23 C85 O19 122.4(12)
O23 C85 O22 120.2(11)
O19 C85 O22 117.4(12)
O23 C85 Dy3 61.2(7)
O19 C85 Dy3 61.4(7)
O22 C85 Dy3 174.6(9)
O23 C85 Dy5 61.1(6)
O19 C85 Dy5 174.3(10)
O22 C85 Dy5 59.4(6)
Dy3 C85 Dy5 121.3(5)
O23 C85 Dy1 176.4(9)
O19 C85 Dy1 59.2(7)
O22 C85 Dy1 58.3(6)
Dy3 C85 Dy1 119.8(5)
Dy5 C85 Dy1 117.1(5)
O20 C86 O21 122.4(12)
O20 C86 O24 119.0(11)
O21 C86 O24 118.7(11)
O20 C86 Dy2 61.6(7)
O21 C86 Dy2 60.8(6)
O24 C86 Dy2 175.2(9)
O20 C86 Dy6 175.3(9)
O21 C86 Dy6 59.0(6)
O24 C86 Dy6 59.8(6)
Dy2 C86 Dy6 119.2(4)
O20 C86 Dy4 61.1(6)
O21 C86 Dy4 174.2(10)
O24 C86 Dy4 58.0(6)
Dy2 C86 Dy4 122.1(4)
Dy6 C86 Dy4 117.2(5)
O28A C87 O28B 114(2)
N19 C89 C88 177(3)

loop_
_geom_bond_atom_site_label_1
_geom_bond_atom_site_label_2
_geom_bond_distance
Dy1 O1 2.144(9)
Dy1 O3 2.314(8)
Dy1 O6 2.322(8)
Dy1 O22 2.438(8)
Dy1 O19 2.458(9)
Dy1 N1 2.461(10)
Dy1 O25 2.509(9)
Dy1 N6 2.519(11)
Dy1 C85 2.856(14)
Dy1 Dy2 3.8625(9)
Dy2 O4 2.136(9)
Dy2 O6 2.328(8)
Dy2 O3 2.352(9)
Dy2 O21 2.446(8)
Dy2 O20 2.464(8)
Dy2 N4 2.467(11)
Dy2 N3 2.512(10)
Dy2 Cl1 2.724(4)
Dy2 C86 2.799(13)
Dy3 O7 2.140(10)
Dy3 O12 2.326(9)
Dy3 O9 2.330(9)
Dy3 O23 2.453(8)
Dy3 O19 2.456(9)
Dy3 N7 2.462(11)
Dy3 O26 2.464(10)
Dy3 N12 2.529(11)
Dy3 C85 2.796(14)
Dy4 O10 2.138(10)
Dy4 O12 2.329(9)
Dy4 O9 2.348(9)
Dy4 O24 2.424(8)
Dy4 N10 2.459(11)
Dy4 O20 2.497(9)
Dy4 N9 2.534(12)
Dy4 Cl2 2.711(5)
Dy4 C86 2.850(12)
Dy5 O13 2.145(9)
Dy5 O15 2.337(8)
Dy5 O18 2.341(8)
Dy5 O22 2.431(8)
Dy5 O23 2.472(7)
Dy5 N13 2.480(10)
Dy5 N18 2.517(11)
Dy5 Cl3 2.637(5)
Dy5 C85 2.822(13)
Dy5 Dy6 3.8670(9)
Dy6 O16 2.164(9)
Dy6 O18 2.316(8)
Dy6 O15 2.345(8)
Dy6 O21 2.434(8)
Dy6 O24 2.449(8)
Dy6 N17 2.455(10)
Dy6 N15 2.508(10)
Dy6 Cl4 2.703(6)
Dy6 C86 2.831(13)
N1 C8 1.290(18)
N1 N2 1.431(15)
N2 C9 1.285(17)
N3 C10 1.326(17)
N3 C14 1.366(18)
N4 C22 1.270(18)
N4 N5 1.405(15)
N5 C23 1.300(17)
N6 C28 1.340(18)
N6 C24 1.344(18)
N7 C36 1.276(19)
N7 N8 1.425(17)
N8 C37 1.275(18)
N9 C39 1.323(19)
N9 C38 1.34(2)
N10 C50 1.285(18)
N10 N11 1.399(15)
N11 C51 1.307(18)
N12 C52 1.338(18)
N12 C56 1.350(17)
N13 C64 1.292(17)
N13 N14 1.409(15)
N14 C65 1.281(17)
N15 C70 1.326(17)
N15 C66 1.358(16)
N16 C79 1.295(16)
N16 N17 1.408(15)
N17 C78 1.288(16)
N18 C84 1.326(17)
N18 C80 1.358(17)
O1 C1 1.317(16)
O2 C7 1.18(5)
O2 C6 1.368(18)
O3 C9 1.310(15)
O4 C15 1.329(17)
O5 C21 1.36(3)
O5 C20 1.394(18)
O6 C23 1.304(14)
O7 C29 1.321(17)
O8 C34 1.41(2)
O8 C35 1.46(2)
O9 C37 1.309(16)
O10 C43 1.306(18)
O11 C49 1.06(6)
O11 C48 1.40(2)
O12 C51 1.295(15)
O13 C57 1.339(16)
O14 C62 1.34(2)
O14 C63 1.44(3)
O15 C65 1.287(14)
O16 C71 1.290(16)
O17 C76 1.38(2)
O17 C77 1.44(2)
O18 C79 1.292(15)
O19 C85 1.288(15)
O20 C86 1.262(14)
O21 C86 1.266(14)
O22 C85 1.308(15)
O23 C85 1.252(15)
O24 C86 1.317(15)
C1 C6 1.40(2)
C1 C2 1.43(2)
C2 C3 1.41(2)
C2 C8 1.45(2)
C3 C4 1.37(2)
C3 H3A 0.9300
C4 C5 1.39(2)
C4 H4A 0.9300
C5 C6 1.37(2)
C5 H5A 0.9300
C7 H7A 0.9600
C7 H7B 0.9600
C7 H7C 0.9600
C8 H8A 0.9300
C9 C10 1.478(19)
C10 C11 1.361(19)
C11 C12 1.42(2)
C11 H11A 0.9300
C12 C13 1.35(2)
C12 H12A 0.9300
C13 C14 1.41(2)
C13 H13A 0.9300
C14 H14A 0.9300
C15 C16 1.392(19)
C15 C20 1.42(2)
C16 C17 1.39(2)
C16 C22 1.47(2)
C17 C18 1.32(2)
C17 H17A 0.9300
C18 C19 1.39(2)
C18 H18A 0.9300
C19 C20 1.38(2)
C19 H19A 0.9300
C21 H21A 0.9600
C21 H21B 0.9600
C21 H21C 0.9600
C22 H22A 0.9300
C23 C24 1.477(19)
C24 C25 1.419(18)
C25 C26 1.41(2)
C25 H25A 0.9300
C26 C27 1.34(2)
C26 H26A 0.9300
C27 C28 1.41(2)
C27 H27A 0.9300
C28 H28A 0.9300
C29 C34 1.38(2)
C29 C30 1.45(2)
C30 C31 1.36(2)
C30 C36 1.45(2)
C31 C32 1.37(3)
C31 H31A 0.9300
C32 C33 1.38(3)
C32 H32A 0.9300
C33 C34 1.35(2)
C33 H33A 0.9300
C35 H35A 0.9600
C35 H35B 0.9600
C35 H35C 0.9600
C36 H36A 0.9300
C37 C38 1.48(2)
C38 C42 1.42(2)
C39 C40 1.43(2)
C39 H39A 0.9300
C40 C41 1.36(3)
C40 H40A 0.9300
C41 C42 1.35(2)
C41 H41A 0.9300
C42 H42A 0.9300
C43 C44 1.40(2)
C43 C48 1.41(2)
C44 C45 1.42(2)
C44 C50 1.45(2)
C45 C46 1.34(2)
C45 H45A 0.9300
C46 C47 1.38(3)
C46 H46A 0.9300
C47 C48 1.35(2)
C47 H47A 0.9300
C49 H49A 0.9600
C49 H49B 0.9600
C49 H49C 0.9600
C50 H50A 0.9300
C51 C52 1.50(2)
C52 C53 1.374(19)
C53 C54 1.38(2)
C53 H53A 0.9300
C54 C55 1.42(2)
C54 H54A 0.9300
C55 C56 1.36(2)
C55 H55A 0.9300
C56 H56A 0.9300
C57 C62 1.40(2)
C57 C58 1.44(2)
C58 C59 1.41(2)
C58 C64 1.42(2)
C59 C60 1.39(2)
C59 H59A 0.9300
C60 C61 1.40(3)
C60 H60A 0.9300
C61 C62 1.39(2)
C61 H61A 0.9300
C63 H63A 0.9600
C63 H63B 0.9600
C63 H63C 0.9600
C64 H64A 0.9300
C65 C66 1.492(19)
C66 C67 1.398(19)
C67 C68 1.35(2)
C67 H67A 0.9300
C68 C69 1.42(2)
C68 H68A 0.9300
C69 C70 1.405(19)
C69 H69A 0.9300
C70 H70A 0.9300
C71 C72 1.42(2)
C71 C76 1.45(2)
C72 C73 1.39(2)
C72 C78 1.44(2)
C73 C74 1.38(2)
C73 H73A 0.9300
C74 C75 1.40(3)
C74 H74A 0.9300
C75 C76 1.38(2)
C75 H75A 0.9300
C77 H77A 0.9600
C77 H77B 0.9600
C77 H77C 0.9600
C78 H78A 0.9300
C79 C80 1.477(19)
C80 C81 1.41(2)
C81 C82 1.37(2)
C81 H81A 0.9300
C82 C83 1.38(2)
C82 H82A 0.9300
C83 C84 1.40(2)
C83 H83A 0.9300
C84 H84A 0.9300
C87 O28A 1.434(16)
C87 O28B 1.471(18)
C88 C89 1.466(17)
C89 N19 1.112(16)

loop_
_geom_torsion_atom_site_label_1
_geom_torsion_atom_site_label_2
_geom_torsion_atom_site_label_3
_geom_torsion_atom_site_label_4
_geom_torsion
O1 Dy1 Dy2 O4 -61(2)
O3 Dy1 Dy2 O4 -117.6(18)
O6 Dy1 Dy2 O4 54.1(18)
O22 Dy1 Dy2 O4 121.5(18)
O19 Dy1 Dy2 O4 175.6(18)
N1 Dy1 Dy2 O4 -105.9(18)
O25 Dy1 Dy2 O4 -31.7(18)
N6 Dy1 Dy2 O4 43.7(18)
C85 Dy1 Dy2 O4 148.8(18)
O1 Dy1 Dy2 O6 -115.6(16)
O3 Dy1 Dy2 O6 -171.8(5)
O22 Dy1 Dy2 O6 67.4(4)
O19 Dy1 Dy2 O6 121.4(4)
N1 Dy1 Dy2 O6 -160.1(4)
O25 Dy1 Dy2 O6 -85.9(4)
N6 Dy1 Dy2 O6 -10.4(4)
C85 Dy1 Dy2 O6 94.6(4)
O1 Dy1 Dy2 O3 56.1(16)
O6 Dy1 Dy2 O3 171.8(5)
O22 Dy1 Dy2 O3 -120.9(4)
O19 Dy1 Dy2 O3 -66.8(4)
N1 Dy1 Dy2 O3 11.7(4)
O25 Dy1 Dy2 O3 85.9(4)
N6 Dy1 Dy2 O3 161.3(5)
C85 Dy1 Dy2 O3 -93.6(5)
O1 Dy1 Dy2 O21 176.2(15)
O3 Dy1 Dy2 O21 120.0(4)
O6 Dy1 Dy2 O21 -68.2(4)
O22 Dy1 Dy2 O21 -0.8(3)
O19 Dy1 Dy2 O21 53.2(3)
N1 Dy1 Dy2 O21 131.8(3)
O25 Dy1 Dy2 O21 -154.1(3)
N6 Dy1 Dy2 O21 -78.6(3)
C85 Dy1 Dy2 O21 26.4(3)
O1 Dy1 Dy2 O20 122.4(15)
O3 Dy1 Dy2 O20 66.2(4)
O6 Dy1 Dy2 O20 -122.0(4)
O22 Dy1 Dy2 O20 -54.6(3)
O19 Dy1 Dy2 O20 -0.6(3)
N1 Dy1 Dy2 O20 77.9(3)
O25 Dy1 Dy2 O20 152.1(3)
N6 Dy1 Dy2 O20 -132.4(3)
C85 Dy1 Dy2 O20 -27.4(3)
O1 Dy1 Dy2 N4 -104.6(16)
O3 Dy1 Dy2 N4 -160.7(5)
O6 Dy1 Dy2 N4 11.1(5)
O22 Dy1 Dy2 N4 78.4(3)
O19 Dy1 Dy2 N4 132.5(3)
N1 Dy1 Dy2 N4 -149.0(4)
O25 Dy1 Dy2 N4 -74.8(3)
N6 Dy1 Dy2 N4 0.6(4)
C85 Dy1 Dy2 N4 105.7(4)
O1 Dy1 Dy2 N3 45.8(16)
O3 Dy1 Dy2 N3 -10.3(4)
O6 Dy1 Dy2 N3 161.4(4)
O22 Dy1 Dy2 N3 -131.2(3)
O19 Dy1 Dy2 N3 -77.1(3)
N1 Dy1 Dy2 N3 1.4(4)
O25 Dy1 Dy2 N3 75.6(3)
N6 Dy1 Dy2 N3 151.0(4)
C85 Dy1 Dy2 N3 -104.0(4)
O1 Dy1 Dy2 Cl1 -29.6(15)
O3 Dy1 Dy2 Cl1 -85.7(4)
O6 Dy1 Dy2 Cl1 86.1(4)
O22 Dy1 Dy2 Cl1 153.4(2)
O19 Dy1 Dy2 Cl1 -152.5(2)
N1 Dy1 Dy2 Cl1 -74.0(3)
O25 Dy1 Dy2 Cl1 0.2(2)
N6 Dy1 Dy2 Cl1 75.7(3)
C85 Dy1 Dy2 Cl1 -179.3(3)
O1 Dy1 Dy2 C86 149.2(16)
O3 Dy1 Dy2 C86 93.1(4)
O6 Dy1 Dy2 C86 -95.1(4)
O22 Dy1 Dy2 C86 -27.8(3)
O19 Dy1 Dy2 C86 26.3(3)
N1 Dy1 Dy2 C86 104.8(4)
O25 Dy1 Dy2 C86 179.0(3)
N6 Dy1 Dy2 C86 -105.6(4)
C85 Dy1 Dy2 C86 -0.5(4)
O13 Dy5 Dy6 O16 -62(2)
O15 Dy5 Dy6 O16 -110.0(14)
O18 Dy5 Dy6 O16 61.0(14)
O22 Dy5 Dy6 O16 -179(33)
O23 Dy5 Dy6 O16 126.5(14)
N13 Dy5 Dy6 O16 -97.9(14)
N18 Dy5 Dy6 O16 52.2(14)
Cl3 Dy5 Dy6 O16 -22.5(14)
C85 Dy5 Dy6 O16 152.9(14)
O13 Dy5 Dy6 O18 -122.8(16)
O15 Dy5 Dy6 O18 -171.0(5)
O22 Dy5 Dy6 O18 119.5(4)
O23 Dy5 Dy6 O18 65.6(4)
N13 Dy5 Dy6 O18 -158.9(4)
N18 Dy5 Dy6 O18 -8.7(4)
Cl3 Dy5 Dy6 O18 -83.5(4)
C85 Dy5 Dy6 O18 91.9(5)
O13 Dy5 Dy6 O15 48.1(16)
O18 Dy5 Dy6 O15 171.0(5)
O22 Dy5 Dy6 O15 -69.5(4)
O23 Dy5 Dy6 O15 -123.5(4)
N13 Dy5 Dy6 O15 12.0(4)
N18 Dy5 Dy6 O15 162.2(4)
Cl3 Dy5 Dy6 O15 87.5(4)
C85 Dy5 Dy6 O15 -97.1(5)
O13 Dy5 Dy6 O21 115.7(16)
O15 Dy5 Dy6 O21 67.5(4)
O18 Dy5 Dy6 O21 -121.5(4)
O22 Dy5 Dy6 O21 -2.0(3)
O23 Dy5 Dy6 O21 -56.0(3)
N13 Dy5 Dy6 O21 79.6(3)
N18 Dy5 Dy6 O21 -130.3(3)
Cl3 Dy5 Dy6 O21 155.0(2)
C85 Dy5 Dy6 O21 -29.6(4)
O13 Dy5 Dy6 O24 170.0(16)
O15 Dy5 Dy6 O24 121.9(4)
O18 Dy5 Dy6 O24 -67.2(4)
O22 Dy5 Dy6 O24 52.4(3)
O23 Dy5 Dy6 O24 -1.6(3)
N13 Dy5 Dy6 O24 133.9(3)
N18 Dy5 Dy6 O24 -75.9(3)
Cl3 Dy5 Dy6 O24 -150.7(2)
C85 Dy5 Dy6 O24 24.8(4)
O13 Dy5 Dy6 N17 -110.3(16)
O15 Dy5 Dy6 N17 -158.5(4)
O18 Dy5 Dy6 N17 12.5(4)
O22 Dy5 Dy6 N17 132.0(3)
O23 Dy5 Dy6 N17 78.1(3)
N13 Dy5 Dy6 N17 -146.4(3)
N18 Dy5 Dy6 N17 3.7(3)
Cl3 Dy5 Dy6 N17 -71.0(3)
C85 Dy5 Dy6 N17 104.4(4)
O13 Dy5 Dy6 N15 37.4(16)
O15 Dy5 Dy6 N15 -10.8(4)
O18 Dy5 Dy6 N15 160.2(4)
O22 Dy5 Dy6 N15 -80.3(3)
O23 Dy5 Dy6 N15 -134.3(3)
N13 Dy5 Dy6 N15 1.3(3)
N18 Dy5 Dy6 N15 151.4(3)
Cl3 Dy5 Dy6 N15 76.7(3)
C85 Dy5 Dy6 N15 -107.9(4)
O13 Dy5 Dy6 Cl4 -36.9(16)
O15 Dy5 Dy6 Cl4 -85.1(4)
O18 Dy5 Dy6 Cl4 85.9(4)
O22 Dy5 Dy6 Cl4 -154.6(2)
O23 Dy5 Dy6 Cl4 151.5(2)
N13 Dy5 Dy6 Cl4 -73.0(3)
N18 Dy5 Dy6 Cl4 77.1(3)
Cl3 Dy5 Dy6 Cl4 2.39(17)
C85 Dy5 Dy6 Cl4 177.8(3)
O13 Dy5 Dy6 C86 142.2(16)
O15 Dy5 Dy6 C86 94.1(4)
O18 Dy5 Dy6 C86 -95.0(4)
O22 Dy5 Dy6 C86 24.6(3)
O23 Dy5 Dy6 C86 -29.4(3)
N13 Dy5 Dy6 C86 106.1(4)
N18 Dy5 Dy6 C86 -103.7(3)
Cl3 Dy5 Dy6 C86 -178.5(3)
C85 Dy5 Dy6 C86 -3.0(4)
O1 Dy1 N1 C8 4.7(13)
O3 Dy1 N1 C8 -175.0(14)
O6 Dy1 N1 C8 163.4(12)
O22 Dy1 N1 C8 -78.3(13)
O19 Dy1 N1 C8 -89.8(13)
O25 Dy1 N1 C8 99.6(13)
N6 Dy1 N1 C8 58.6(16)
C85 Dy1 N1 C8 -85.9(13)
Dy2 Dy1 N1 C8 177.8(13)
O1 Dy1 N1 N2 -171.8(9)
O3 Dy1 N1 N2 8.5(8)
O6 Dy1 N1 N2 -13.1(10)
O22 Dy1 N1 N2 105.1(9)
O19 Dy1 N1 N2 93.6(8)
O25 Dy1 N1 N2 -76.9(8)
N6 Dy1 N1 N2 -118.0(9)
C85 Dy1 N1 N2 97.6(9)
Dy2 Dy1 N1 N2 1.2(8)
C8 N1 N2 C9 174.9(12)
Dy1 N1 N2 C9 -7.9(13)
O4 Dy2 N3 C10 172.2(10)
O6 Dy2 N3 C10 13.6(11)
O3 Dy2 N3 C10 -6.0(9)
O21 Dy2 N3 C10 -102.3(10)
O20 Dy2 N3 C10 -93.0(10)
N4 Dy2 N3 C10 119.6(10)
Cl1 Dy2 N3 C10 81.3(9)
C86 Dy2 N3 C10 -96.3(10)
Dy1 Dy2 N3 C10 0.3(10)
O4 Dy2 N3 C14 -3.8(10)
O6 Dy2 N3 C14 -162.3(9)
O3 Dy2 N3 C14 178.0(11)
O21 Dy2 N3 C14 81.7(11)
O20 Dy2 N3 C14 91.0(10)
N4 Dy2 N3 C14 -56.3(13)
Cl1 Dy2 N3 C14 -94.6(10)
C86 Dy2 N3 C14 87.8(10)
Dy1 Dy2 N3 C14 -175.7(10)
O4 Dy2 N4 C22 1.4(13)
O6 Dy2 N4 C22 -177.9(14)
O3 Dy2 N4 C22 161.4(12)
O21 Dy2 N4 C22 -91.8(13)
O20 Dy2 N4 C22 -79.8(14)
N3 Dy2 N4 C22 56.1(16)
Cl1 Dy2 N4 C22 94.5(13)
C86 Dy2 N4 C22 -87.5(13)
Dy1 Dy2 N4 C22 175.4(13)
O4 Dy2 N4 N5 -173.1(10)
O6 Dy2 N4 N5 7.7(8)
O3 Dy2 N4 N5 -13.0(11)
O21 Dy2 N4 N5 93.8(9)
O20 Dy2 N4 N5 105.8(9)
N3 Dy2 N4 N5 -118.3(9)
Cl1 Dy2 N4 N5 -79.9(9)
C86 Dy2 N4 N5 98.1(9)
Dy1 Dy2 N4 N5 1.0(9)
C22 N4 N5 C23 178.0(13)
Dy2 N4 N5 C23 -6.6(14)
O1 Dy1 N6 C28 -6.7(11)
O3 Dy1 N6 C28 -163.5(10)
O6 Dy1 N6 C28 176.3(12)
O22 Dy1 N6 C28 89.8(11)
O19 Dy1 N6 C28 79.5(12)
N1 Dy1 N6 C28 -58.3(14)
O25 Dy1 N6 C28 -99.0(12)
C85 Dy1 N6 C28 86.2(12)
Dy2 Dy1 N6 C28 -177.4(11)
O1 Dy1 N6 C24 170.3(11)
O3 Dy1 N6 C24 13.5(12)
O6 Dy1 N6 C24 -6.7(9)
O22 Dy1 N6 C24 -93.3(10)
O19 Dy1 N6 C24 -103.5(10)
N1 Dy1 N6 C24 118.7(11)
O25 Dy1 N6 C24 77.9(10)
C85 Dy1 N6 C24 -96.8(10)
Dy2 Dy1 N6 C24 -0.4(10)
O7 Dy3 N7 C36 3.4(13)
O12 Dy3 N7 C36 157.0(12)
O9 Dy3 N7 C36 -177.1(14)
O23 Dy3 N7 C36 -91.5(13)
O19 Dy3 N7 C36 -80.1(14)
O26 Dy3 N7 C36 98.3(13)
N12 Dy3 N7 C36 55.1(16)
C85 Dy3 N7 C36 -88.2(13)
O7 Dy3 N7 N8 -168.5(9)
O12 Dy3 N7 N8 -14.9(10)
O9 Dy3 N7 N8 11.0(7)
O23 Dy3 N7 N8 96.6(8)
O19 Dy3 N7 N8 108.0(9)
O26 Dy3 N7 N8 -73.6(8)
N12 Dy3 N7 N8 -116.8(9)
C85 Dy3 N7 N8 99.9(8)
C36 N7 N8 C37 176.4(13)
Dy3 N7 N8 C37 -10.2(13)
O10 Dy4 N9 C39 -2.5(12)
O12 Dy4 N9 C39 -161.7(11)
O9 Dy4 N9 C39 178.3(13)
O24 Dy4 N9 C39 94.5(12)
N10 Dy4 N9 C39 -53.8(15)
O20 Dy4 N9 C39 83.6(12)
Cl2 Dy4 N9 C39 -94.0(12)
C86 Dy4 N9 C39 90.6(12)
O10 Dy4 N9 C38 166.0(10)
O12 Dy4 N9 C38 6.9(11)
O9 Dy4 N9 C38 -13.2(9)
O24 Dy4 N9 C38 -96.9(10)
N10 Dy4 N9 C38 114.8(10)
O20 Dy4 N9 C38 -107.8(10)
Cl2 Dy4 N9 C38 74.6(9)
C86 Dy4 N9 C38 -100.9(10)
O10 Dy4 N10 C50 6.1(12)
O12 Dy4 N10 C50 -171.8(13)
O9 Dy4 N10 C50 167.8(11)
O24 Dy4 N10 C50 -77.7(12)
O20 Dy4 N10 C50 -87.9(12)
N9 Dy4 N10 C50 59.8(15)
Cl2 Dy4 N10 C50 99.6(12)
C86 Dy4 N10 C50 -84.5(12)
O10 Dy4 N10 N11 -171.5(9)
O12 Dy4 N10 N11 10.6(8)
O9 Dy4 N10 N11 -9.8(10)
O24 Dy4 N10 N11 104.7(9)
O20 Dy4 N10 N11 94.5(8)
N9 Dy4 N10 N11 -117.8(9)
Cl2 Dy4 N10 N11 -78.0(8)
C86 Dy4 N10 N11 97.9(8)
C50 N10 N11 C51 172.4(12)
Dy4 N10 N11 C51 -9.7(13)
O7 Dy3 N12 C52 165.6(10)
O12 Dy3 N12 C52 -8.6(9)
O9 Dy3 N12 C52 11.1(11)
O23 Dy3 N12 C52 -109.0(9)
O19 Dy3 N12 C52 -96.3(10)
N7 Dy3 N12 C52 115.8(10)
O26 Dy3 N12 C52 72.5(9)
C85 Dy3 N12 C52 -100.5(9)
O7 Dy3 N12 C56 -8.5(10)
O12 Dy3 N12 C56 177.3(12)
O9 Dy3 N12 C56 -163.0(9)
O23 Dy3 N12 C56 76.9(11)
O19 Dy3 N12 C56 89.6(11)
N7 Dy3 N12 C56 -58.2(13)
O26 Dy3 N12 C56 -101.6(11)
C85 Dy3 N12 C56 85.4(11)
O13 Dy5 N13 C64 1.0(12)
O15 Dy5 N13 C64 -177.3(13)
O18 Dy5 N13 C64 160.3(11)
O22 Dy5 N13 C64 -91.6(12)
O23 Dy5 N13 C64 -82.5(13)
N18 Dy5 N13 C64 56.6(14)
Cl3 Dy5 N13 C64 95.0(12)
C85 Dy5 N13 C64 -89.0(12)
Dy6 Dy5 N13 C64 175.2(12)
O13 Dy5 N13 N14 -171.5(9)
O15 Dy5 N13 N14 10.2(8)
O18 Dy5 N13 N14 -12.1(10)
O22 Dy5 N13 N14 96.0(9)
O23 Dy5 N13 N14 105.0(9)
N18 Dy5 N13 N14 -115.9(9)
Cl3 Dy5 N13 N14 -77.4(8)
C85 Dy5 N13 N14 98.5(9)
Dy6 Dy5 N13 N14 2.7(9)
C64 N13 N14 C65 176.4(12)
Dy5 N13 N14 C65 -9.9(14)
O16 Dy6 N15 C70 -5.2(10)
O18 Dy6 N15 C70 -161.1(9)
O15 Dy6 N15 C70 177.7(11)
O21 Dy6 N15 C70 91.6(10)
O24 Dy6 N15 C70 77.5(11)
N17 Dy6 N15 C70 -57.6(13)
Cl4 Dy6 N15 C70 -97.6(10)
C86 Dy6 N15 C70 86.5(10)
Dy5 Dy6 N15 C70 -175.6(10)
O16 Dy6 N15 C66 168.2(9)
O18 Dy6 N15 C66 12.3(10)
O15 Dy6 N15 C66 -8.8(8)
O21 Dy6 N15 C66 -95.0(9)
O24 Dy6 N15 C66 -109.0(9)
N17 Dy6 N15 C66 115.8(9)
Cl4 Dy6 N15 C66 75.9(9)
C86 Dy6 N15 C66 -100.1(9)
Dy5 Dy6 N15 C66 -2.2(9)
C79 N16 N17 C78 174.4(11)
C79 N16 N17 Dy6 -7.4(12)
O16 Dy6 N17 C78 5.4(11)
O18 Dy6 N17 C78 -174.4(12)
O15 Dy6 N17 C78 162.3(10)
O21 Dy6 N17 C78 -77.8(12)
O24 Dy6 N17 C78 -87.1(11)
N15 Dy6 N17 C78 59.7(13)
Cl4 Dy6 N17 C78 99.8(11)
C86 Dy6 N17 C78 -83.9(11)
Dy5 Dy6 N17 C78 177.9(11)
O16 Dy6 N17 N16 -172.5(8)
O18 Dy6 N17 N16 7.7(7)
O15 Dy6 N17 N16 -15.6(9)
O21 Dy6 N17 N16 104.3(8)
O24 Dy6 N17 N16 95.0(8)
N15 Dy6 N17 N16 -118.2(8)
Cl4 Dy6 N17 N16 -78.1(8)
C86 Dy6 N17 N16 98.2(8)
Dy5 Dy6 N17 N16 0.0(8)
O13 Dy5 N18 C84 -8.1(10)
O15 Dy5 N18 C84 -166.1(9)
O18 Dy5 N18 C84 175.4(11)
O22 Dy5 N18 C84 78.4(11)
O23 Dy5 N18 C84 89.8(10)
N13 Dy5 N18 C84 -61.0(12)
Cl3 Dy5 N18 C84 -99.5(10)
C85 Dy5 N18 C84 86.0(10)
Dy6 Dy5 N18 C84 -179.3(10)
O13 Dy5 N18 C80 168.2(9)
O15 Dy5 N18 C80 10.2(10)
O18 Dy5 N18 C80 -8.4(8)
O22 Dy5 N18 C80 -105.4(9)
O23 Dy5 N18 C80 -94.0(9)
N13 Dy5 N18 C80 115.2(9)
Cl3 Dy5 N18 C80 76.7(9)
C85 Dy5 N18 C80 -97.7(9)
Dy6 Dy5 N18 C80 -3.1(9)
O3 Dy1 O1 C1 -13.8(19)
O6 Dy1 O1 C1 -161.3(14)
O22 Dy1 O1 C1 116.9(16)
O19 Dy1 O1 C1 63.0(16)
N1 Dy1 O1 C1 -14.3(16)
O25 Dy1 O1 C1 -89.5(16)
N6 Dy1 O1 C1 -166.6(16)
C85 Dy1 O1 C1 89.6(16)
Dy2 Dy1 O1 C1 -60(3)
O1 Dy1 O3 C9 -8.7(11)
O6 Dy1 O3 C9 154.0(9)
O22 Dy1 O3 C9 -134.7(9)
O19 Dy1 O3 C9 -89.4(9)
N1 Dy1 O3 C9 -8.2(8)
O25 Dy1 O3 C9 70.9(9)
N6 Dy1 O3 C9 134.2(9)
C85 Dy1 O3 C9 -111.8(9)
Dy2 Dy1 O3 C9 159.0(11)
O1 Dy1 O3 Dy2 -167.7(4)
O6 Dy1 O3 Dy2 -4.9(3)
O22 Dy1 O3 Dy2 66.3(4)
O19 Dy1 O3 Dy2 111.7(4)
N1 Dy1 O3 Dy2 -167.2(5)
O25 Dy1 O3 Dy2 -88.1(4)
N6 Dy1 O3 Dy2 -24.8(6)
C85 Dy1 O3 Dy2 89.3(4)
O4 Dy2 O3 C9 7.3(13)
O6 Dy2 O3 C9 -153.0(10)
O21 Dy2 O3 C9 135.4(9)
O20 Dy2 O3 C9 89.2(9)
N4 Dy2 O3 C9 -132.6(9)
N3 Dy2 O3 C9 10.8(9)
Cl1 Dy2 O3 C9 -68.1(9)
C86 Dy2 O3 C9 112.1(9)
Dy1 Dy2 O3 C9 -157.9(11)
O4 Dy2 O3 Dy1 165.2(6)
O6 Dy2 O3 Dy1 5.0(3)
O21 Dy2 O3 Dy1 -66.7(4)
O20 Dy2 O3 Dy1 -112.8(4)
N4 Dy2 O3 Dy1 25.3(6)
N3 Dy2 O3 Dy1 168.7(5)
Cl1 Dy2 O3 Dy1 89.9(3)
C86 Dy2 O3 Dy1 -89.9(4)
O6 Dy2 O4 C15 -2.0(18)
O3 Dy2 O4 C15 -152.5(13)
O21 Dy2 O4 C15 75.2(15)
O20 Dy2 O4 C15 128.8(15)
N4 Dy2 O4 C15 -3.1(15)
N3 Dy2 O4 C15 -155.6(15)
Cl1 Dy2 O4 C15 -79.1(15)
C86 Dy2 O4 C15 102.0(15)
Dy1 Dy2 O4 C15 -47(3)
O1 Dy1 O6 C23 4.5(13)
O3 Dy1 O6 C23 -153.4(10)
O22 Dy1 O6 C23 90.0(9)
O19 Dy1 O6 C23 136.3(9)
N1 Dy1 O6 C23 -132.3(9)
O25 Dy1 O6 C23 -70.2(9)
N6 Dy1 O6 C23 10.2(9)
C85 Dy1 O6 C23 113.2(9)
Dy2 Dy1 O6 C23 -158.4(11)
O1 Dy1 O6 Dy2 162.9(5)
O3 Dy1 O6 Dy2 5.0(3)
O22 Dy1 O6 Dy2 -111.6(4)
O19 Dy1 O6 Dy2 -65.3(4)
N1 Dy1 O6 Dy2 26.1(6)
O25 Dy1 O6 Dy2 88.2(4)
N6 Dy1 O6 Dy2 168.7(5)
C85 Dy1 O6 Dy2 -88.4(4)
O4 Dy2 O6 C23 -9.3(11)
O3 Dy2 O6 C23 154.9(9)
O21 Dy2 O6 C23 -89.4(8)
O20 Dy2 O6 C23 -134.8(8)
N4 Dy2 O6 C23 -8.1(8)
N3 Dy2 O6 C23 135.6(8)
Cl1 Dy2 O6 C23 70.3(8)
C86 Dy2 O6 C23 -111.9(9)
Dy1 Dy2 O6 C23 159.9(10)
O4 Dy2 O6 Dy1 -169.1(5)
O3 Dy2 O6 Dy1 -5.0(3)
O21 Dy2 O6 Dy1 110.8(4)
O20 Dy2 O6 Dy1 65.3(4)
N4 Dy2 O6 Dy1 -168.0(5)
N3 Dy2 O6 Dy1 -24.3(6)
Cl1 Dy2 O6 Dy1 -89.5(3)
C86 Dy2 O6 Dy1 88.2(4)
O12 Dy3 O7 C29 -156.1(13)
O9 Dy3 O7 C29 -15.2(17)
O23 Dy3 O7 C29 64.3(15)
O19 Dy3 O7 C29 118.3(15)
N7 Dy3 O7 C29 -14.4(15)
O26 Dy3 O7 C29 -90.1(15)
N12 Dy3 O7 C29 -165.7(15)
C85 Dy3 O7 C29 90.7(15)
O7 Dy3 O9 C37 -10.0(11)
O12 Dy3 O9 C37 148.2(9)
O23 Dy3 O9 C37 -93.2(9)
O19 Dy3 O9 C37 -139.2(8)
N7 Dy3 O9 C37 -10.8(8)
O26 Dy3 O9 C37 69.0(9)
N12 Dy3 O9 C37 129.0(9)
C85 Dy3 O9 C37 -115.9(9)
O7 Dy3 O9 Dy4 -161.4(4)
O12 Dy3 O9 Dy4 -3.2(3)
O23 Dy3 O9 Dy4 115.4(4)
O19 Dy3 O9 Dy4 69.4(4)
N7 Dy3 O9 Dy4 -162.2(5)
O26 Dy3 O9 Dy4 -82.4(4)
N12 Dy3 O9 Dy4 -22.5(6)
C85 Dy3 O9 Dy4 92.7(4)
O10 Dy4 O9 C37 15.8(13)
O12 Dy4 O9 C37 -146.7(10)
O24 Dy4 O9 C37 97.6(9)
N10 Dy4 O9 C37 -126.8(9)
O20 Dy4 O9 C37 142.9(9)
N9 Dy4 O9 C37 17.4(9)
Cl2 Dy4 O9 C37 -60.5(9)
C86 Dy4 O9 C37 120.9(9)
O10 Dy4 O9 Dy3 165.7(6)
O12 Dy4 O9 Dy3 3.2(3)
O24 Dy4 O9 Dy3 -112.5(4)
N10 Dy4 O9 Dy3 23.1(6)
O20 Dy4 O9 Dy3 -67.2(4)
N9 Dy4 O9 Dy3 167.3(5)
Cl2 Dy4 O9 Dy3 89.4(3)
C86 Dy4 O9 Dy3 -89.2(4)
O12 Dy4 O10 C43 -11(2)
O9 Dy4 O10 C43 -165.8(14)
O24 Dy4 O10 C43 116.9(17)
N10 Dy4 O10 C43 -14.2(16)
O20 Dy4 O10 C43 63.4(17)
N9 Dy4 O10 C43 -167.2(17)
Cl2 Dy4 O10 C43 -91.4(17)
C86 Dy4 O10 C43 89.4(17)
O7 Dy3 O12 C51 2.3(13)
O9 Dy3 O12 C51 -151.6(10)
O23 Dy3 O12 C51 137.6(9)
O19 Dy3 O12 C51 92.0(10)
N7 Dy3 O12 C51 -126.6(10)
O26 Dy3 O12 C51 -67.7(10)
N12 Dy3 O12 C51 12.8(9)
C85 Dy3 O12 C51 115.1(10)
O7 Dy3 O12 Dy4 157.3(5)
O9 Dy3 O12 Dy4 3.3(3)
O23 Dy3 O12 Dy4 -67.5(4)
O19 Dy3 O12 Dy4 -113.1(4)
N7 Dy3 O12 Dy4 28.4(6)
O26 Dy3 O12 Dy4 87.2(4)
N12 Dy3 O12 Dy4 167.7(5)
C85 Dy3 O12 Dy4 -90.0(4)
O10 Dy4 O12 C51 -13.2(12)
O9 Dy4 O12 C51 153.3(10)
O24 Dy4 O12 C51 -137.4(9)
N10 Dy4 O12 C51 -10.2(9)
O20 Dy4 O12 C51 -91.9(9)
N9 Dy4 O12 C51 133.7(9)
Cl2 Dy4 O12 C51 69.2(9)
C86 Dy4 O12 C51 -114.2(9)
O10 Dy4 O12 Dy3 -169.8(4)
O9 Dy4 O12 Dy3 -3.3(3)
O24 Dy4 O12 Dy3 66.0(4)
N10 Dy4 O12 Dy3 -166.8(5)
O20 Dy4 O12 Dy3 111.5(4)
N9 Dy4 O12 Dy3 -22.9(6)
Cl2 Dy4 O12 Dy3 -87.4(3)
C86 Dy4 O12 Dy3 89.2(4)
O15 Dy5 O13 C57 -8.4(16)
O18 Dy5 O13 C57 -156.6(11)
O22 Dy5 O13 C57 70.0(13)
O23 Dy5 O13 C57 123.6(13)
N13 Dy5 O13 C57 -10.7(13)
N18 Dy5 O13 C57 -163.0(14)
Cl3 Dy5 O13 C57 -86.8(13)
C85 Dy5 O13 C57 97.2(14)
Dy6 Dy5 O13 C57 -48(3)
O13 Dy5 O15 C65 -12.0(11)
O18 Dy5 O15 C65 151.8(9)
O22 Dy5 O15 C65 -93.2(9)
O23 Dy5 O15 C65 -139.7(8)
N13 Dy5 O15 C65 -9.5(8)
N18 Dy5 O15 C65 133.6(8)
Cl3 Dy5 O15 C65 69.5(8)
C85 Dy5 O15 C65 -117.0(9)
Dy6 Dy5 O15 C65 157.2(10)
O13 Dy5 O15 Dy6 -169.2(4)
O18 Dy5 O15 Dy6 -5.4(3)
O22 Dy5 O15 Dy6 109.6(4)
O23 Dy5 O15 Dy6 63.1(4)
N13 Dy5 O15 Dy6 -166.7(5)
N18 Dy5 O15 Dy6 -23.6(5)
Cl3 Dy5 O15 Dy6 -87.7(3)
C85 Dy5 O15 Dy6 85.8(4)
O16 Dy6 O15 C65 7.0(13)
O18 Dy6 O15 C65 -150.3(10)
O21 Dy6 O15 C65 92.8(10)
O24 Dy6 O15 C65 137.9(9)
N17 Dy6 O15 C65 -127.6(9)
N15 Dy6 O15 C65 12.5(9)
Cl4 Dy6 O15 C65 -66.9(9)
C86 Dy6 O15 C65 114.6(10)
Dy5 Dy6 O15 C65 -155.8(11)
O16 Dy6 O15 Dy5 162.7(4)
O18 Dy6 O15 Dy5 5.4(3)
O21 Dy6 O15 Dy5 -111.4(4)
O24 Dy6 O15 Dy5 -66.3(4)
N17 Dy6 O15 Dy5 28.2(5)
N15 Dy6 O15 Dy5 168.3(5)
Cl4 Dy6 O15 Dy5 88.9(3)
C86 Dy6 O15 Dy5 -89.6(4)
O18 Dy6 O16 C71 -12.7(15)
O15 Dy6 O16 C71 -158.5(12)
O21 Dy6 O16 C71 119.5(13)
O24 Dy6 O16 C71 65.6(13)
N17 Dy6 O16 C71 -13.0(13)
N15 Dy6 O16 C71 -163.6(14)
Cl4 Dy6 O16 C71 -87.6(13)
C86 Dy6 O16 C71 93.0(13)
Dy5 Dy6 O16 C71 -63(2)
O16 Dy6 O18 C79 -7.3(11)
O15 Dy6 O18 C79 153.9(9)
O21 Dy6 O18 C79 -135.1(8)
O24 Dy6 O18 C79 -87.9(9)
N17 Dy6 O18 C79 -7.0(8)
N15 Dy6 O18 C79 133.1(8)
Cl4 Dy6 O18 C79 71.2(8)
C86 Dy6 O18 C79 -111.8(9)
Dy5 Dy6 O18 C79 159.4(10)
O16 Dy6 O18 Dy5 -166.7(4)
O15 Dy6 O18 Dy5 -5.5(3)
O21 Dy6 O18 Dy5 65.5(4)
O24 Dy6 O18 Dy5 112.7(4)
N17 Dy6 O18 Dy5 -166.4(5)
N15 Dy6 O18 Dy5 -26.3(5)
Cl4 Dy6 O18 Dy5 -88.2(3)
C86 Dy6 O18 Dy5 88.9(4)
O13 Dy5 O18 C79 5.7(12)
O15 Dy5 O18 C79 -152.3(10)
O22 Dy5 O18 C79 135.1(9)
O23 Dy5 O18 C79 89.8(9)
N13 Dy5 O18 C79 -130.6(9)
N18 Dy5 O18 C79 12.7(9)
Cl3 Dy5 O18 C79 -66.7(9)
C85 Dy5 O18 C79 112.1(9)
Dy6 Dy5 O18 C79 -157.8(11)
O13 Dy5 O18 Dy6 163.5(5)
O15 Dy5 O18 Dy6 5.5(3)
O22 Dy5 O18 Dy6 -67.1(4)
O23 Dy5 O18 Dy6 -112.4(4)
N13 Dy5 O18 Dy6 27.2(6)
N18 Dy5 O18 Dy6 170.5(5)
Cl3 Dy5 O18 Dy6 91.1(3)
C85 Dy5 O18 Dy6 -90.0(4)
O7 Dy3 O19 C85 -91.1(7)
O12 Dy3 O19 C85 122.4(7)
O9 Dy3 O19 C85 58.5(8)
O23 Dy3 O19 C85 -3.1(7)
N7 Dy3 O19 C85 -17.0(9)
O26 Dy3 O19 C85 166.2(8)
N12 Dy3 O19 C85 -171.0(8)
O7 Dy3 O19 Dy1 150(2)
O12 Dy3 O19 Dy1 4(2)
O9 Dy3 O19 Dy1 -60(2)
O23 Dy3 O19 Dy1 -122(2)
N7 Dy3 O19 Dy1 -135(2)
O26 Dy3 O19 Dy1 48(2)
N12 Dy3 O19 Dy1 71(2)
C85 Dy3 O19 Dy1 -118(2)
O1 Dy1 O19 C85 97.4(7)
O3 Dy1 O19 C85 -122.5(7)
O6 Dy1 O19 C85 -60.1(7)
O22 Dy1 O19 C85 2.2(7)
N1 Dy1 O19 C85 171.5(8)
O25 Dy1 O19 C85 -168.4(8)
N6 Dy1 O19 C85 14.6(9)
Dy2 Dy1 O19 C85 -90.7(7)
O1 Dy1 O19 Dy3 -144(2)
O3 Dy1 O19 Dy3 -4(2)
O6 Dy1 O19 Dy3 58(2)
O22 Dy1 O19 Dy3 120(2)
N1 Dy1 O19 Dy3 -70(2)
O25 Dy1 O19 Dy3 -50(2)
N6 Dy1 O19 Dy3 133(2)
C85 Dy1 O19 Dy3 118(2)
Dy2 Dy1 O19 Dy3 28(2)
O4 Dy2 O20 C86 -89.7(8)
O6 Dy2 O20 C86 59.2(8)
O3 Dy2 O20 C86 120.7(8)
O21 Dy2 O20 C86 -2.0(7)
N4 Dy2 O20 C86 -16.7(9)
N3 Dy2 O20 C86 -173.0(8)
Cl1 Dy2 O20 C86 175.3(6)
Dy1 Dy2 O20 C86 89.7(7)
O4 Dy2 O20 Dy4 155(2)
O6 Dy2 O20 Dy4 -56(2)
O3 Dy2 O20 Dy4 6(2)
O21 Dy2 O20 Dy4 -117(2)
N4 Dy2 O20 Dy4 -132(2)
N3 Dy2 O20 Dy4 72(2)
Cl1 Dy2 O20 Dy4 60(2)
C86 Dy2 O20 Dy4 -115(2)
Dy1 Dy2 O20 Dy4 -25(2)
O10 Dy4 O20 C86 98.5(8)
O12 Dy4 O20 C86 -121.0(8)
O9 Dy4 O20 C86 -58.0(8)
O24 Dy4 O20 C86 2.2(7)
N10 Dy4 O20 C86 172.6(8)
N9 Dy4 O20 C86 15.4(9)
Cl2 Dy4 O20 C86 -170.1(6)
O10 Dy4 O20 Dy2 -146(2)
O12 Dy4 O20 Dy2 -6(2)
O9 Dy4 O20 Dy2 57(2)
O24 Dy4 O20 Dy2 117(2)
N10 Dy4 O20 Dy2 -72(2)
N9 Dy4 O20 Dy2 130(2)
Cl2 Dy4 O20 Dy2 -55(2)
C86 Dy4 O20 Dy2 115(2)
O16 Dy6 O21 C86 -87.8(7)
O18 Dy6 O21 C86 61.9(8)
O15 Dy6 O21 C86 124.3(7)
O24 Dy6 O21 C86 -2.1(7)
N17 Dy6 O21 C86 -13.4(9)
N15 Dy6 O21 C86 -168.9(8)
Cl4 Dy6 O21 C86 171.6(6)
Dy5 Dy6 O21 C86 92.6(7)
O16 Dy6 O21 Dy2 145(2)
O18 Dy6 O21 Dy2 -65(2)
O15 Dy6 O21 Dy2 -3(2)
O24 Dy6 O21 Dy2 -129(2)
N17 Dy6 O21 Dy2 -140.4(19)
N15 Dy6 O21 Dy2 64(2)
Cl4 Dy6 O21 Dy2 45(2)
C86 Dy6 O21 Dy2 -127(2)
Dy5 Dy6 O21 Dy2 -34(2)
O4 Dy2 O21 C86 95.9(8)
O6 Dy2 O21 C86 -122.6(7)
O3 Dy2 O21 C86 -60.4(8)
O20 Dy2 O21 C86 2.0(7)
N4 Dy2 O21 C86 170.7(8)
N3 Dy2 O21 C86 13.2(9)
Cl1 Dy2 O21 C86 -175.1(6)
Dy1 Dy2 O21 C86 -91.2(7)
O4 Dy2 O21 Dy6 -137(2)
O6 Dy2 O21 Dy6 5(2)
O3 Dy2 O21 Dy6 67(2)
O20 Dy2 O21 Dy6 129(2)
N4 Dy2 O21 Dy6 -62(2)
N3 Dy2 O21 Dy6 140.4(19)
Cl1 Dy2 O21 Dy6 -48(2)
C86 Dy2 O21 Dy6 127(2)
Dy1 Dy2 O21 Dy6 36(2)
O13 Dy5 O22 C85 100.5(7)
O15 Dy5 O22 C85 -120.2(7)
O18 Dy5 O22 C85 -57.2(7)
O23 Dy5 O22 C85 2.8(6)
N13 Dy5 O22 C85 174.8(7)
N18 Dy5 O22 C85 16.4(8)
Cl3 Dy5 O22 C85 -168.7(6)
Dy6 Dy5 O22 C85 -88.0(7)
O13 Dy5 O22 Dy1 -130.0(19)
O15 Dy5 O22 Dy1 9.3(19)
O18 Dy5 O22 Dy1 72.3(19)
O23 Dy5 O22 Dy1 132(2)
N13 Dy5 O22 Dy1 -55.7(19)
N18 Dy5 O22 Dy1 145.9(18)
Cl3 Dy5 O22 Dy1 -39(2)
C85 Dy5 O22 Dy1 130(2)
Dy6 Dy5 O22 Dy1 41.5(19)
O1 Dy1 O22 C85 -90.0(7)
O3 Dy1 O22 C85 58.1(7)
O6 Dy1 O22 C85 120.8(7)
O19 Dy1 O22 C85 -2.2(6)
N1 Dy1 O22 C85 -16.1(8)
O25 Dy1 O22 C85 168.3(7)
N6 Dy1 O22 C85 -172.5(8)
Dy2 Dy1 O22 C85 89.5(7)
O1 Dy1 O22 Dy5 140.6(19)
O3 Dy1 O22 Dy5 -71.2(19)
O6 Dy1 O22 Dy5 -8.6(19)
O19 Dy1 O22 Dy5 -132(2)
N1 Dy1 O22 Dy5 -145.5(18)
O25 Dy1 O22 Dy5 39(2)
N6 Dy1 O22 Dy5 58.1(19)
C85 Dy1 O22 Dy5 -129(2)
Dy2 Dy1 O22 Dy5 -39.9(19)
O7 Dy3 O23 C85 99.2(7)
O12 Dy3 O23 C85 -58.0(8)
O9 Dy3 O23 C85 -120.9(7)
O19 Dy3 O23 C85 3.2(7)
N7 Dy3 O23 C85 172.9(8)
O26 Dy3 O23 C85 -164.7(8)
N12 Dy3 O23 C85 18.7(9)
O7 Dy3 O23 Dy5 -147.6(19)
O12 Dy3 O23 Dy5 55.2(19)
O9 Dy3 O23 Dy5 -7.7(19)
O19 Dy3 O23 Dy5 116(2)
N7 Dy3 O23 Dy5 -73.9(19)
O26 Dy3 O23 Dy5 -52(2)
N12 Dy3 O23 Dy5 131.9(18)
C85 Dy3 O23 Dy5 113(2)
O13 Dy5 O23 C85 -88.5(7)
O15 Dy5 O23 C85 59.9(7)
O18 Dy5 O23 C85 121.0(7)
O22 Dy5 O23 C85 -2.9(7)
N13 Dy5 O23 C85 -14.1(9)
N18 Dy5 O23 C85 -171.6(8)
Cl3 Dy5 O23 C85 170.6(6)
Dy6 Dy5 O23 C85 90.2(7)
O13 Dy5 O23 Dy3 158.4(19)
O15 Dy5 O23 Dy3 -53.3(19)
O18 Dy5 O23 Dy3 7.9(19)
O22 Dy5 O23 Dy3 -116(2)
N13 Dy5 O23 Dy3 -127.2(18)
N18 Dy5 O23 Dy3 75.2(19)
Cl3 Dy5 O23 Dy3 57(2)
C85 Dy5 O23 Dy3 -113(2)
Dy6 Dy5 O23 Dy3 -23.0(19)
O10 Dy4 O24 C86 -88.8(7)
O12 Dy4 O24 C86 58.5(8)
O9 Dy4 O24 C86 121.0(7)
N10 Dy4 O24 C86 -14.5(9)
O20 Dy4 O24 C86 -2.1(7)
N9 Dy4 O24 C86 -171.6(8)
Cl2 Dy4 O24 C86 171.1(6)
O10 Dy4 O24 Dy6 143(2)
O12 Dy4 O24 Dy6 -70(2)
O9 Dy4 O24 Dy6 -7(2)
N10 Dy4 O24 Dy6 -142.7(19)
O20 Dy4 O24 Dy6 -130(2)
N9 Dy4 O24 Dy6 60(2)
Cl2 Dy4 O24 Dy6 43(2)
C86 Dy4 O24 Dy6 -128(2)
O16 Dy6 O24 C86 98.6(7)
O18 Dy6 O24 C86 -120.3(7)
O15 Dy6 O24 C86 -57.7(8)
O21 Dy6 O24 C86 2.0(7)
N17 Dy6 O24 C86 173.5(8)
N15 Dy6 O24 C86 19.0(9)
Cl4 Dy6 O24 C86 -171.6(6)
Dy5 Dy6 O24 C86 -89.0(7)
O16 Dy6 O24 Dy4 -133(2)
O18 Dy6 O24 Dy4 8(2)
O15 Dy6 O24 Dy4 71(2)
O21 Dy6 O24 Dy4 130(2)
N17 Dy6 O24 Dy4 -58(2)
N15 Dy6 O24 Dy4 147.4(19)
Cl4 Dy6 O24 Dy4 -43(2)
C86 Dy6 O24 Dy4 128(2)
Dy5 Dy6 O24 Dy4 39(2)
Dy1 O1 C1 C6 -167.2(12)
Dy1 O1 C1 C2 16(3)
O1 C1 C2 C3 179.6(15)
C6 C1 C2 C3 2(2)
O1 C1 C2 C8 -2(2)
C6 C1 C2 C8 -179.6(16)
C1 C2 C3 C4 -2(3)
C8 C2 C3 C4 179.4(17)
C2 C3 C4 C5 3(3)
C3 C4 C5 C6 -3(3)
C7 O2 C6 C5 -34(5)
C7 O2 C6 C1 145(5)
C4 C5 C6 O2 -176.8(17)
C4 C5 C6 C1 3(3)
O1 C1 C6 O2 0(2)
C2 C1 C6 O2 177.3(15)
O1 C1 C6 C5 179.8(15)
C2 C1 C6 C5 -3(3)
N2 N1 C8 C2 177.7(14)
Dy1 N1 C8 C2 1(2)
C3 C2 C8 N1 173.9(15)
C1 C2 C8 N1 -4(3)
N1 N2 C9 O3 0.4(18)
N1 N2 C9 C10 178.4(11)
Dy1 O3 C9 N2 8.0(17)
Dy2 O3 C9 N2 164.2(10)
Dy1 O3 C9 C10 -170.0(8)
Dy2 O3 C9 C10 -13.8(15)
C14 N3 C10 C11 3(2)
Dy2 N3 C10 C11 -173.3(10)
C14 N3 C10 C9 178.0(12)
Dy2 N3 C10 C9 2.0(15)
N2 C9 C10 N3 -171.3(12)
O3 C9 C10 N3 6.9(17)
N2 C9 C10 C11 4(2)
O3 C9 C10 C11 -178.0(13)
N3 C10 C11 C12 -4(2)
C9 C10 C11 C12 -178.8(13)
C10 C11 C12 C13 4(2)
C11 C12 C13 C14 -3(2)
C10 N3 C14 C13 -2(2)
Dy2 N3 C14 C13 174.2(10)
C12 C13 C14 N3 2(2)
Dy2 O4 C15 C16 0(3)
Dy2 O4 C15 C20 -178.9(11)
O4 C15 C16 C17 179.1(15)
C20 C15 C16 C17 -2(2)
O4 C15 C16 C22 5(2)
C20 C15 C16 C22 -175.3(15)
C15 C16 C17 C18 1(3)
C22 C16 C17 C18 174.6(18)
C16 C17 C18 C19 0(3)
C17 C18 C19 C20 1(3)
C18 C19 C20 O5 -174.3(17)
C18 C19 C20 C15 -2(3)
C21 O5 C20 C19 -111(2)
C21 O5 C20 C15 76(2)
O4 C15 C20 C19 -178.5(16)
C16 C15 C20 C19 2(3)
O4 C15 C20 O5 -6(2)
C16 C15 C20 O5 174.9(15)
N5 N4 C22 C16 177.2(14)
Dy2 N4 C22 C16 3(2)
C17 C16 C22 N4 179.6(16)
C15 C16 C22 N4 -7(3)
N4 N5 C23 O6 -1.0(19)
N4 N5 C23 C24 176.9(11)
Dy1 O6 C23 N5 165.8(10)
Dy2 O6 C23 N5 8.7(17)
Dy1 O6 C23 C24 -12.2(15)
Dy2 O6 C23 C24 -169.3(9)
C28 N6 C24 C25 4(2)
Dy1 N6 C24 C25 -173.4(11)
C28 N6 C24 C23 -179.1(13)
Dy1 N6 C24 C23 3.8(16)
N5 C23 C24 N6 -173.6(12)
O6 C23 C24 N6 4.5(18)
N5 C23 C24 C25 4(2)
O6 C23 C24 C25 -178.3(13)
N6 C24 C25 C26 -3(2)
C23 C24 C25 C26 179.9(15)
C24 C25 C26 C27 1(3)
C25 C26 C27 C28 0(3)
C24 N6 C28 C27 -2(2)
Dy1 N6 C28 C27 174.4(11)
C26 C27 C28 N6 1(3)
Dy3 O7 C29 C34 -169.7(11)
Dy3 O7 C29 C30 16(2)
O7 C29 C30 C31 178.8(15)
C34 C29 C30 C31 4(2)
O7 C29 C30 C36 -1(2)
C34 C29 C30 C36 -175.5(15)
C36 C30 C31 C32 174.2(19)
C29 C30 C31 C32 -5(3)
C30 C31 C32 C33 5(3)
C31 C32 C33 C34 -3(3)
C32 C33 C34 C29 2(3)
C32 C33 C34 O8 -176.8(18)
O7 C29 C34 C33 -177.4(16)
C30 C29 C34 C33 -2(2)
O7 C29 C34 O8 1(2)
C30 C29 C34 O8 176.5(13)
C35 O8 C34 C33 -110.2(17)
C35 O8 C34 C29 70.8(18)
N8 N7 C36 C30 176.6(14)
Dy3 N7 C36 C30 4(2)
C31 C30 C36 N7 172.8(16)
C29 C30 C36 N7 -8(3)
N7 N8 C37 O9 0.2(19)
N7 N8 C37 C38 177.4(11)
Dy3 O9 C37 N8 10.7(17)
Dy4 O9 C37 N8 158.3(11)
Dy3 O9 C37 C38 -166.6(8)
Dy4 O9 C37 C38 -19.0(15)
C39 N9 C38 C42 -5(2)
Dy4 N9 C38 C42 -173.6(10)
C39 N9 C38 C37 178.2(13)
Dy4 N9 C38 C37 9.7(15)
N8 C37 C38 N9 -173.0(12)
O9 C37 C38 N9 4.6(18)
N8 C37 C38 C42 10(2)
O9 C37 C38 C42 -172.1(12)
C38 N9 C39 C40 4(2)
Dy4 N9 C39 C40 172.0(12)
N9 C39 C40 C41 -2(3)
C39 C40 C41 C42 1(3)
C40 C41 C42 C38 -2(3)
N9 C38 C42 C41 4(2)
C37 C38 C42 C41 -179.7(15)
Dy4 O10 C43 C44 14(3)
Dy4 O10 C43 C48 -167.6(12)
O10 C43 C44 C45 179.4(14)
C48 C43 C44 C45 0(2)
O10 C43 C44 C50 1(2)
C48 C43 C44 C50 -178.2(14)
C43 C44 C45 C46 -2(2)
C50 C44 C45 C46 177.0(16)
C44 C45 C46 C47 4(3)
C45 C46 C47 C48 -5(3)
C46 C47 C48 O11 -176.1(19)
C46 C47 C48 C43 3(3)
C49 O11 C48 C47 -74(7)
C49 O11 C48 C43 106(7)
O10 C43 C48 C47 179.7(18)
C44 C43 C48 C47 -1(3)
O10 C43 C48 O11 -1(3)
C44 C43 C48 O11 178.2(15)
N11 N10 C50 C44 177.8(13)
Dy4 N10 C50 C44 0(2)
C43 C44 C50 N10 -6(2)
C45 C44 C50 N10 175.5(14)
Dy3 O12 C51 N11 163.5(10)
Dy4 O12 C51 N11 10.3(18)
Dy3 O12 C51 C52 -15.1(16)
Dy4 O12 C51 C52 -168.3(8)
N10 N11 C51 O12 0.0(19)
N10 N11 C51 C52 178.6(11)
C56 N12 C52 C53 1(2)
Dy3 N12 C52 C53 -173.2(11)
C56 N12 C52 C51 179.6(12)
Dy3 N12 C52 C51 5.1(14)
O12 C51 C52 N12 5.3(17)
N11 C51 C52 N12 -173.4(12)
O12 C51 C52 C53 -176.4(13)
N11 C51 C52 C53 5(2)
N12 C52 C53 C54 -3(2)
C51 C52 C53 C54 178.9(14)
C52 C53 C54 C55 2(3)
C53 C54 C55 C56 1(3)
C52 N12 C56 C55 2(2)
Dy3 N12 C56 C55 175.9(12)
C54 C55 C56 N12 -3(3)
Dy5 O13 C57 C62 -171.3(11)
Dy5 O13 C57 C58 12(2)
O13 C57 C58 C59 175.5(12)
C62 C57 C58 C59 -1(2)
O13 C57 C58 C64 -1(2)
C62 C57 C58 C64 -177.0(14)
C64 C58 C59 C60 178.6(15)
C57 C58 C59 C60 2(2)
C58 C59 C60 C61 -2(3)
C59 C60 C61 C62 1(3)
C63 O14 C62 C61 -111(2)
C63 O14 C62 C57 70(2)
C60 C61 C62 O14 -179.4(19)
C60 C61 C62 C57 0(3)
O13 C57 C62 O14 3(2)
C58 C57 C62 O14 179.2(15)
O13 C57 C62 C61 -176.6(15)
C58 C57 C62 C61 0(2)
N14 N13 C64 C58 178.5(13)
Dy5 N13 C64 C58 6(2)
C59 C58 C64 N13 176.6(14)
C57 C58 C64 N13 -7(2)
N13 N14 C65 O15 1.1(19)
N13 N14 C65 C66 178.2(11)
Dy5 O15 C65 N14 9.0(18)
Dy6 O15 C65 N14 162.9(11)
Dy5 O15 C65 C66 -168.1(8)
Dy6 O15 C65 C66 -14.1(15)
C70 N15 C66 C67 1(2)
Dy6 N15 C66 C67 -172.5(11)
C70 N15 C66 C65 179.6(12)
Dy6 N15 C66 C65 5.9(14)
N14 C65 C66 N15 -173.1(12)
O15 C65 C66 N15 4.3(17)
N14 C65 C66 C67 5(2)
O15 C65 C66 C67 -177.3(13)
N15 C66 C67 C68 -1(2)
C65 C66 C67 C68 -179.4(15)
C66 C67 C68 C69 0(3)
C67 C68 C69 C70 1(3)
C66 N15 C70 C69 0(2)
Dy6 N15 C70 C69 173.2(11)
C68 C69 C70 N15 -1(2)
Dy6 O16 C71 C72 13(2)
Dy6 O16 C71 C76 -171.4(10)
O16 C71 C72 C73 175.8(14)
C76 C71 C72 C73 0(2)
O16 C71 C72 C78 0(2)
C76 C71 C72 C78 -175.5(14)
C71 C72 C73 C74 2(3)
C78 C72 C73 C74 177.6(16)
C72 C73 C74 C75 -1(3)
C73 C74 C75 C76 -2(3)
C77 O17 C76 C75 -108(2)
C77 O17 C76 C71 73(2)
C74 C75 C76 O17 -175.1(18)
C74 C75 C76 C71 4(3)
O16 C71 C76 O17 1(2)
C72 C71 C76 O17 176.4(14)
O16 C71 C76 C75 -178.9(15)
C72 C71 C76 C75 -3(2)
N16 N17 C78 C72 178.9(13)
Dy6 N17 C78 C72 1(2)
C73 C72 C78 N17 178.3(14)
C71 C72 C78 N17 -6(2)
Dy6 O18 C79 N16 6.6(17)
Dy5 O18 C79 N16 163.1(10)
Dy6 O18 C79 C80 -171.2(8)
Dy5 O18 C79 C80 -14.7(15)
N17 N16 C79 O18 0.9(18)
N17 N16 C79 C80 178.5(10)
C84 N18 C80 C81 3.1(19)
Dy5 N18 C80 C81 -173.3(10)
C84 N18 C80 C79 -178.4(12)
Dy5 N18 C80 C79 5.1(14)
O18 C79 C80 N18 5.1(17)
N16 C79 C80 N18 -172.9(11)
O18 C79 C80 C81 -176.6(12)
N16 C79 C80 C81 5(2)
N18 C80 C81 C82 -2(2)
C79 C80 C81 C82 179.5(14)
C80 C81 C82 C83 1(2)
C81 C82 C83 C84 0(2)
C80 N18 C84 C83 -3(2)
Dy5 N18 C84 C83 173.5(10)
C82 C83 C84 N18 1(2)
Dy3 O23 C85 O19 -5.9(12)
Dy5 O23 C85 O19 -174.7(11)
Dy3 O23 C85 O22 174.0(10)
Dy5 O23 C85 O22 5.1(12)
Dy5 O23 C85 Dy3 -168.8(4)
Dy3 O23 C85 Dy5 168.8(4)
Dy3 O23 C85 Dy1 108(15)
Dy5 O23 C85 Dy1 -61(16)
Dy3 O19 C85 O23 5.9(12)
Dy1 O19 C85 O23 176.1(11)
Dy3 O19 C85 O22 -174.0(10)
Dy1 O19 C85 O22 -3.7(11)
Dy1 O19 C85 Dy3 170.2(5)
Dy3 O19 C85 Dy5 -120(10)
Dy1 O19 C85 Dy5 50(10)
Dy3 O19 C85 Dy1 -170.2(5)
Dy5 O22 C85 O23 -5.2(12)
Dy1 O22 C85 O23 -176.1(10)
Dy5 O22 C85 O19 174.6(10)
Dy1 O22 C85 O19 3.8(11)
Dy5 O22 C85 Dy3 99(10)
Dy1 O22 C85 Dy3 -72(10)
Dy1 O22 C85 Dy5 -170.9(5)
Dy5 O22 C85 Dy1 170.9(5)
O7 Dy3 C85 O23 -82.6(7)
O12 Dy3 C85 O23 128.0(7)
O9 Dy3 C85 O23 58.6(7)
O19 Dy3 C85 O23 -174.3(12)
N7 Dy3 C85 O23 -7.3(8)
O26 Dy3 C85 O23 104(3)
N12 Dy3 C85 O23 -165.3(7)
O7 Dy3 C85 O19 91.7(7)
O12 Dy3 C85 O19 -57.6(7)
O9 Dy3 C85 O19 -127.1(7)
O23 Dy3 C85 O19 174.3(12)
N7 Dy3 C85 O19 167.1(7)
O26 Dy3 C85 O19 -81(3)
N12 Dy3 C85 O19 9.1(8)
O7 Dy3 C85 O22 170(10)
O12 Dy3 C85 O22 21(10)
O9 Dy3 C85 O22 -48(10)
O23 Dy3 C85 O22 -107(10)
O19 Dy3 C85 O22 79(10)
N7 Dy3 C85 O22 -114(10)
O26 Dy3 C85 O22 -3(12)
N12 Dy3 C85 O22 88(10)
O7 Dy3 C85 Dy5 -94.0(5)
O12 Dy3 C85 Dy5 116.6(5)
O9 Dy3 C85 Dy5 47.2(5)
O23 Dy3 C85 Dy5 -11.4(5)
O19 Dy3 C85 Dy5 174.2(10)
N7 Dy3 C85 Dy5 -18.7(6)
O26 Dy3 C85 Dy5 93(3)
N12 Dy3 C85 Dy5 -176.7(5)
O7 Dy3 C85 Dy1 101.4(5)
O12 Dy3 C85 Dy1 -48.0(5)
O9 Dy3 C85 Dy1 -117.4(5)
O23 Dy3 C85 Dy1 -176.0(10)
O19 Dy3 C85 Dy1 9.7(5)
N7 Dy3 C85 Dy1 176.7(5)
O26 Dy3 C85 Dy1 -72(3)
N12 Dy3 C85 Dy1 18.7(6)
O13 Dy5 C85 O23 94.1(7)
O15 Dy5 C85 O23 -125.6(7)
O18 Dy5 C85 O23 -57.6(7)
O22 Dy5 C85 O23 174.9(12)
N13 Dy5 C85 O23 169.4(7)
N18 Dy5 C85 O23 8.2(8)
Cl3 Dy5 C85 O23 -48(3)
Dy6 Dy5 C85 O23 -91.3(7)
O13 Dy5 C85 O19 -137(10)
O15 Dy5 C85 O19 3(10)
O18 Dy5 C85 O19 71(10)
O22 Dy5 C85 O19 -57(10)
O23 Dy5 C85 O19 129(10)
N13 Dy5 C85 O19 -62(10)
N18 Dy5 C85 O19 137(10)
Cl3 Dy5 C85 O19 81(11)
Dy6 Dy5 C85 O19 37(10)
O13 Dy5 C85 O22 -80.7(7)
O15 Dy5 C85 O22 59.5(7)
O18 Dy5 C85 O22 127.5(7)
O23 Dy5 C85 O22 -174.9(12)
N13 Dy5 C85 O22 -5.4(8)
N18 Dy5 C85 O22 -166.7(7)
Cl3 Dy5 C85 O22 138(2)
Dy6 Dy5 C85 O22 93.8(7)
O13 Dy5 C85 Dy3 105.6(5)
O15 Dy5 C85 Dy3 -114.2(5)
O18 Dy5 C85 Dy3 -46.2(5)
O22 Dy5 C85 Dy3 -173.7(10)
O23 Dy5 C85 Dy3 11.4(5)
N13 Dy5 C85 Dy3 -179.1(4)
N18 Dy5 C85 Dy3 19.6(5)
Cl3 Dy5 C85 Dy3 -36(3)
Dy6 Dy5 C85 Dy3 -79.9(4)
O13 Dy5 C85 Dy1 -89.4(5)
O15 Dy5 C85 Dy1 50.8(5)
O18 Dy5 C85 Dy1 118.8(4)
O22 Dy5 C85 Dy1 -8.7(5)
O23 Dy5 C85 Dy1 176.4(10)
N13 Dy5 C85 Dy1 -14.2(5)
N18 Dy5 C85 Dy1 -175.4(4)
Cl3 Dy5 C85 Dy1 129(2)
Dy6 Dy5 C85 Dy1 85.1(4)
O1 Dy1 C85 O23 160(16)
O3 Dy1 C85 O23 -59(16)
O6 Dy1 C85 O23 9(16)
O22 Dy1 C85 O23 68(15)
O19 Dy1 C85 O23 -116(16)
N1 Dy1 C85 O23 -124(16)
O25 Dy1 C85 O23 -30(18)
N6 Dy1 C85 O23 76(16)
Dy2 Dy1 C85 O23 -24(16)
O1 Dy1 C85 O19 -83.9(7)
O3 Dy1 C85 O19 56.7(7)
O6 Dy1 C85 O19 125.2(7)
O22 Dy1 C85 O19 -176.1(12)
N1 Dy1 C85 O19 -8.6(8)
O25 Dy1 C85 O19 86(4)
N6 Dy1 C85 O19 -168.6(7)
Dy2 Dy1 C85 O19 91.3(7)
O1 Dy1 C85 O22 92.2(7)
O3 Dy1 C85 O22 -127.2(7)
O6 Dy1 C85 O22 -58.7(7)
O19 Dy1 C85 O22 176.1(12)
N1 Dy1 C85 O22 167.5(7)
O25 Dy1 C85 O22 -98(4)
N6 Dy1 C85 O22 7.5(8)
Dy2 Dy1 C85 O22 -92.6(7)
O1 Dy1 C85 Dy3 -93.8(5)
O3 Dy1 C85 Dy3 46.9(5)
O6 Dy1 C85 Dy3 115.3(5)
O22 Dy1 C85 Dy3 174.0(10)
O19 Dy1 C85 Dy3 -9.9(5)
N1 Dy1 C85 Dy3 -18.5(6)
O25 Dy1 C85 Dy3 76(4)
N6 Dy1 C85 Dy3 -178.4(5)
Dy2 Dy1 C85 Dy3 81.4(4)
O1 Dy1 C85 Dy5 101.0(5)
O3 Dy1 C85 Dy5 -118.4(4)
O6 Dy1 C85 Dy5 -49.9(5)
O22 Dy1 C85 Dy5 8.8(5)
O19 Dy1 C85 Dy5 -175.1(10)
N1 Dy1 C85 Dy5 176.3(4)
O25 Dy1 C85 Dy5 -89(4)
N6 Dy1 C85 Dy5 16.4(5)
Dy2 Dy1 C85 Dy5 -83.8(4)
Dy2 O20 C86 O21 3.7(13)
Dy4 O20 C86 O21 174.6(11)
Dy2 O20 C86 O24 -174.6(10)
Dy4 O20 C86 O24 -3.7(12)
Dy4 O20 C86 Dy2 170.9(5)
Dy2 O20 C86 Dy6 -101(11)
Dy4 O20 C86 Dy6 70(11)
Dy2 O20 C86 Dy4 -170.9(5)
Dy6 O21 C86 O20 -174.7(11)
Dy2 O21 C86 O20 -3.7(13)
Dy6 O21 C86 O24 3.6(12)
Dy2 O21 C86 O24 174.6(10)
Dy6 O21 C86 Dy2 -171.0(5)
Dy2 O21 C86 Dy6 171.0(5)
Dy6 O21 C86 Dy4 -49(9)
Dy2 O21 C86 Dy4 122(9)
Dy4 O24 C86 O20 3.8(12)
Dy6 O24 C86 O20 174.7(10)
Dy4 O24 C86 O21 -174.6(10)
Dy6 O24 C86 O21 -3.6(12)
Dy4 O24 C86 Dy2 -92(10)
Dy6 O24 C86 Dy2 79(10)
Dy4 O24 C86 Dy6 -171.0(5)
Dy6 O24 C86 Dy4 171.0(5)
O4 Dy2 C86 O20 91.7(7)
O6 Dy2 C86 O20 -126.5(7)
O3 Dy2 C86 O20 -58.7(7)
O21 Dy2 C86 O20 176.4(12)
N4 Dy2 C86 O20 167.0(7)
N3 Dy2 C86 O20 6.9(8)
Cl1 Dy2 C86 O20 -64(7)
Dy1 Dy2 C86 O20 -92.6(7)
O4 Dy2 C86 O21 -84.7(7)
O6 Dy2 C86 O21 57.0(7)
O3 Dy2 C86 O21 124.9(7)
O20 Dy2 C86 O21 -176.4(12)
N4 Dy2 C86 O21 -9.4(8)
N3 Dy2 C86 O21 -169.5(7)
Cl1 Dy2 C86 O21 120(6)
Dy1 Dy2 C86 O21 90.9(7)
O4 Dy2 C86 O24 -170(10)
O6 Dy2 C86 O24 -28(10)
O3 Dy2 C86 O24 40(10)
O21 Dy2 C86 O24 -85(10)
O20 Dy2 C86 O24 99(10)
N4 Dy2 C86 O24 -94(10)
N3 Dy2 C86 O24 106(10)
Cl1 Dy2 C86 O24 35(15)
Dy1 Dy2 C86 O24 6(10)
O4 Dy2 C86 Dy6 -93.6(5)
O6 Dy2 C86 Dy6 48.2(5)
O3 Dy2 C86 Dy6 116.0(5)
O21 Dy2 C86 Dy6 -8.9(5)
O20 Dy2 C86 Dy6 174.7(11)
N4 Dy2 C86 Dy6 -18.3(6)
N3 Dy2 C86 Dy6 -178.4(5)
Cl1 Dy2 C86 Dy6 111(6)
Dy1 Dy2 C86 Dy6 82.1(4)
O4 Dy2 C86 Dy4 101.1(5)
O6 Dy2 C86 Dy4 -117.1(5)
O3 Dy2 C86 Dy4 -49.3(5)
O21 Dy2 C86 Dy4 -174.2(11)
O20 Dy2 C86 Dy4 9.4(5)
N4 Dy2 C86 Dy4 176.4(5)
N3 Dy2 C86 Dy4 16.3(6)
Cl1 Dy2 C86 Dy4 -54(7)
Dy1 Dy2 C86 Dy4 -83.3(5)
O16 Dy6 C86 O20 -158(11)
O18 Dy6 C86 O20 -16(11)
O15 Dy6 C86 O20 52(11)
O21 Dy6 C86 O20 108(11)
O24 Dy6 C86 O20 -76(11)
N17 Dy6 C86 O20 -82(11)
N15 Dy6 C86 O20 119(11)
Cl4 Dy6 C86 O20 30(14)
Dy5 Dy6 C86 O20 18(11)
O16 Dy6 C86 O21 94.2(7)
O18 Dy6 C86 O21 -124.0(7)
O15 Dy6 C86 O21 -55.3(7)
O24 Dy6 C86 O21 176.3(12)
N17 Dy6 C86 O21 169.7(7)
N15 Dy6 C86 O21 11.2(8)
Cl4 Dy6 C86 O21 -77(4)
Dy5 Dy6 C86 O21 -89.7(7)
O16 Dy6 C86 O24 -82.1(7)
O18 Dy6 C86 O24 59.7(7)
O15 Dy6 C86 O24 128.4(7)
O21 Dy6 C86 O24 -176.3(12)
N17 Dy6 C86 O24 -6.6(8)
N15 Dy6 C86 O24 -165.1(7)
Cl4 Dy6 C86 O24 106(4)
Dy5 Dy6 C86 O24 93.9(7)
O16 Dy6 C86 Dy2 103.2(5)
O18 Dy6 C86 Dy2 -114.9(5)
O15 Dy6 C86 Dy2 -46.3(5)
O21 Dy6 C86 Dy2 9.0(5)
O24 Dy6 C86 Dy2 -174.6(10)
N17 Dy6 C86 Dy2 178.8(4)
N15 Dy6 C86 Dy2 20.2(6)
Cl4 Dy6 C86 Dy2 -68(4)
Dy5 Dy6 C86 Dy2 -80.7(4)
O16 Dy6 C86 Dy4 -90.7(5)
O18 Dy6 C86 Dy4 51.1(5)
O15 Dy6 C86 Dy4 119.8(4)
O21 Dy6 C86 Dy4 175.1(10)
O24 Dy6 C86 Dy4 -8.6(5)
N17 Dy6 C86 Dy4 -15.2(5)
N15 Dy6 C86 Dy4 -173.8(4)
Cl4 Dy6 C86 Dy4 98(4)
Dy5 Dy6 C86 Dy4 85.3(4)
O10 Dy4 C86 O20 -82.6(7)
O12 Dy4 C86 O20 57.6(7)
O9 Dy4 C86 O20 126.4(7)
O24 Dy4 C86 O20 -176.2(12)
N10 Dy4 C86 O20 -7.5(8)
N9 Dy4 C86 O20 -167.8(7)
Cl2 Dy4 C86 O20 108(4)
O10 Dy4 C86 O21 149(9)
O12 Dy4 C86 O21 -70(9)
O9 Dy4 C86 O21 -2(9)
O24 Dy4 C86 O21 56(9)
N10 Dy4 C86 O21 -135(9)
O20 Dy4 C86 O21 -128(9)
N9 Dy4 C86 O21 64(9)
Cl2 Dy4 C86 O21 -20(12)
O10 Dy4 C86 O24 93.6(7)
O12 Dy4 C86 O24 -126.1(7)
O9 Dy4 C86 O24 -57.4(7)
N10 Dy4 C86 O24 168.7(7)
O20 Dy4 C86 O24 176.2(12)
N9 Dy4 C86 O24 8.4(8)
Cl2 Dy4 C86 O24 -76(4)
O10 Dy4 C86 Dy2 -92.0(5)
O12 Dy4 C86 Dy2 48.2(5)
O9 Dy4 C86 Dy2 116.9(5)
O24 Dy4 C86 Dy2 174.4(11)
N10 Dy4 C86 Dy2 -16.9(6)
O20 Dy4 C86 Dy2 -9.4(5)
N9 Dy4 C86 Dy2 -177.2(5)
Cl2 Dy4 C86 Dy2 99(4)
O10 Dy4 C86 Dy6 102.4(5)
O12 Dy4 C86 Dy6 -117.4(4)
O9 Dy4 C86 Dy6 -48.7(5)
O24 Dy4 C86 Dy6 8.8(5)
N10 Dy4 C86 Dy6 177.5(4)
O20 Dy4 C86 Dy6 -175.0(10)
N9 Dy4 C86 Dy6 17.2(6)
Cl2 Dy4 C86 Dy6 -67(4)
